data_7103086
loop_
_publ_author_name
'Semenov, Sergey N'
'Rogachev, Andrey Yu'
'Eliseeva, Svetlana V'
'Pettinari, Claudio'
'Marchetti, Fabio'
'Drozdov, Andrey A'
'Troyanov, Sergey I'

_publ_section_title
;
 First direct assembly of molecular helical complexes into a
 coordination polymer.
;
_journal_issue 17
_journal_name_full 'Chemical communications (Cambridge, England)'
_journal_page_first 1992
_journal_page_last 1994
_journal_paper_doi 10.1039/b719171e
_journal_year 2008
_chemical_formula_moiety '[Tb2(C24H20N4O4)3(H2O)2]*7/3(H2O)*1/3(C2H5OH)'
_chemical_formula_sum 'C72.67 H70.67 N12 O16.67 Tb2'
_chemical_formula_weight 1695.33
_chemical_name_common Tb2(Q2Q)3(H2O)2
_chemical_name_systematic
;
?
;
_space_group_IT_number 2
_symmetry_cell_setting triclinic
_symmetry_space_group_name_Hall '-P 1'
_symmetry_space_group_name_H-M 'P -1'
_atom_sites_solution_hydrogens geom
_atom_sites_solution_primary heavy
_atom_sites_solution_secondary difmap
_audit_creation_method SHELXL-97
_cell_angle_alpha 115.55(3)
_cell_angle_beta 104.56(3)
_cell_angle_gamma 97.14(3)
_cell_formula_units_Z 6
_cell_length_a 17.257(4)
_cell_length_b 27.225(5)
_cell_length_c 28.140(6)
_cell_measurement_reflns_used 2270
_cell_measurement_temperature 100(2)
_cell_measurement_theta_max 60.0
_cell_measurement_theta_min 3.0
_cell_volume 11126(4)
_computing_structure_refinement 'SHELXL-97 (Sheldrick, 1997)'
_computing_structure_solution 'SHELXS-97 (Sheldrick, 1990)'
_diffrn_ambient_temperature 100(2)
_diffrn_measured_fraction_theta_full 0.920
_diffrn_measured_fraction_theta_max 0.920
_diffrn_measurement_device_type IPDS(Stoe)
_diffrn_measurement_method '\f oscillation scan'
_diffrn_radiation_monochromator graphite
_diffrn_radiation_source 'fine-focus sealed tube'
_diffrn_radiation_type MoK\a
_diffrn_radiation_wavelength 0.71073
_diffrn_reflns_av_R_equivalents 0.1279
_diffrn_reflns_av_sigmaI/netI 0.1340
_diffrn_reflns_limit_h_max 20
_diffrn_reflns_limit_h_min -23
_diffrn_reflns_limit_k_max 36
_diffrn_reflns_limit_k_min -36
_diffrn_reflns_limit_l_max 38
_diffrn_reflns_limit_l_min -38
_diffrn_reflns_number 103098
_diffrn_reflns_theta_full 28.70
_diffrn_reflns_theta_max 28.70
_diffrn_reflns_theta_min 3.31
_exptl_absorpt_coefficient_mu 1.966
_exptl_absorpt_correction_type none
_exptl_crystal_colour colorless
_exptl_crystal_density_diffrn 1.513
_exptl_crystal_density_method 'not measured'
_exptl_crystal_description nidles
_exptl_crystal_F_000 5084
_exptl_crystal_size_max 0.1
_exptl_crystal_size_mid 0.05
_exptl_crystal_size_min 0.03
_refine_diff_density_max 4.167
_refine_diff_density_min -4.524
_refine_diff_density_rms 0.238
_refine_ls_extinction_method none
_refine_ls_goodness_of_fit_ref 1.094
_refine_ls_hydrogen_treatment constr
_refine_ls_matrix_type full
_refine_ls_number_parameters 2745
_refine_ls_number_reflns 52881
_refine_ls_number_restraints 17
_refine_ls_restrained_S_all 1.094
_refine_ls_R_factor_all 0.1081
_refine_ls_R_factor_gt 0.0816
_refine_ls_shift/su_max 0.155
_refine_ls_shift/su_mean 0.002
_refine_ls_structure_factor_coef Fsqd
_refine_ls_weighting_details 'calc w=1/[\s^2^(Fo^2^)+(0.0743P)^2^+101.7092P] where P=(Fo^2^+2Fc^2^)/3'
_refine_ls_weighting_scheme calc
_refine_ls_wR_factor_gt 0.2000
_refine_ls_wR_factor_ref 0.2108
_reflns_number_gt 40004
_reflns_number_total 52881
_reflns_threshold_expression >2sigma(I)
_cod_data_source_file b719171e.txt
_cod_data_source_block TbQ2Q
_cod_original_sg_symbol_H-M P-1
_cod_database_code 7103086

loop_
_symmetry_equiv_pos_as_xyz
'x, y, z'
'-x, -y, -z'

loop_
_atom_site_label
_atom_site_type_symbol
_atom_site_fract_x
_atom_site_fract_y
_atom_site_fract_z
_atom_site_U_iso_or_equiv
_atom_site_adp_type
_atom_site_occupancy
_atom_site_symmetry_multiplicity
_atom_site_calc_flag
_atom_site_refinement_flags
_atom_site_disorder_assembly
_atom_site_disorder_group
Tb1 Tb -0.00304(2) 0.349232(15) 1.041010(16) 0.01136(8) Uani 1 1 d . . .
O1 O 0.0758(4) 0.4305(2) 1.0548(3) 0.0171(13) Uani 1 1 d . . .
N1 N 0.1145(5) 0.5270(3) 1.0868(3) 0.0180(16) Uani 1 1 d . . .
C1 C 0.0548(6) 0.4762(3) 1.0649(3) 0.0153(17) Uani 1 1 d . . .
Tb2 Tb -0.29939(2) 0.382958(16) 1.126659(17) 0.01305(8) Uani 1 1 d . . .
O2 O -0.1013(4) 0.3967(2) 1.0227(3) 0.0162(12) Uani 1 1 d . . .
N2 N 0.0784(5) 0.5715(3) 1.0950(3) 0.0193(16) Uani 1 1 d . . .
C2 C -0.0216(5) 0.4891(3) 1.0578(3) 0.0143(16) Uani 1 1 d . . .
Tb3 Tb 0.36898(2) 0.746985(16) 0.620980(16) 0.01226(8) Uani 1 1 d . . .
O3 O -0.3982(4) 0.3168(3) 1.0450(3) 0.0191(13) Uani 1 1 d . . .
C3 C -0.0998(6) 0.4468(3) 1.0343(3) 0.0153(17) Uani 1 1 d . . .
N3 N -0.4444(5) 0.2471(3) 0.9500(3) 0.0163(15) Uani 1 1 d . . .
Tb4 Tb 0.70588(2) 0.695505(16) 0.650825(16) 0.01114(8) Uani 1 1 d . . .
O4 O -0.2774(4) 0.4052(3) 1.0591(3) 0.0189(13) Uani 1 1 d . . .
C4 C -0.0026(6) 0.5489(3) 1.0769(4) 0.0183(18) Uani 1 1 d . . .
N4 N -0.4292(5) 0.2395(3) 0.9015(3) 0.0168(15) Uani 1 1 d . . .
Tb5 Tb -0.02549(2) 0.053928(16) 0.693374(16) 0.01214(8) Uani 1 1 d . . .
O5 O 0.0615(4) 0.3187(3) 1.1006(3) 0.0168(12) Uani 1 1 d . . .
N5 N 0.1008(4) 0.3047(3) 1.1784(3) 0.0106(13) Uani 1 1 d . . .
C5 C -0.0584(6) 0.5864(4) 1.0793(4) 0.025(2) Uani 1 1 d . . .
H5A H -0.0260 0.6251 1.1006 0.038 Uiso 1 1 calc R . .
H5B H -0.0968 0.5800 1.0968 0.038 Uiso 1 1 calc R . .
H5C H -0.0887 0.5785 1.0420 0.038 Uiso 1 1 calc R . .
Tb6 Tb 0.34510(2) 0.135188(16) 0.750464(16) 0.01132(8) Uani 1 1 d . . .
O6 O -0.0040(4) 0.4124(3) 1.1294(2) 0.0157(12) Uani 1 1 d . . .
N6 N 0.0997(4) 0.3291(3) 1.2328(3) 0.0138(14) Uani 1 1 d . . .
C6 C 0.2014(6) 0.5373(4) 1.1066(4) 0.0189(18) Uani 1 1 d . . .
O7 O -0.3116(4) 0.4724(3) 1.1752(3) 0.0194(13) Uani 1 1 d . . .
N7 N -0.2744(5) 0.5707(3) 1.2277(4) 0.0221(17) Uani 1 1 d . . .
C7 C 0.2493(6) 0.5898(4) 1.1526(4) 0.025(2) Uani 1 1 d . . .
H7A H 0.2240 0.6180 1.1686 0.030 Uiso 1 1 calc R . .
O8 O -0.1638(4) 0.4407(2) 1.1671(3) 0.0174(13) Uani 1 1 d . . .
N8 N -0.2064(5) 0.6165(3) 1.2506(4) 0.0248(18) Uani 1 1 d . . .
C8 C 0.3340(7) 0.5992(4) 1.1739(4) 0.029(2) Uani 1 1 d . . .
H8B H 0.3656 0.6335 1.2050 0.035 Uiso 1 1 calc R . .
O9 O -0.0704(4) 0.2938(2) 0.9460(3) 0.0168(13) Uani 1 1 d . . .
N9 N -0.1747(4) 0.2276(3) 0.8623(3) 0.0150(14) Uani 1 1 d . . .
C9 C 0.3731(6) 0.5583(5) 1.1495(5) 0.033(3) Uani 1 1 d . . .
H9A H 0.4303 0.5648 1.1644 0.039 Uiso 1 1 calc R . .
O10 O -0.1133(4) 0.2846(3) 1.0332(3) 0.0174(13) Uani 1 1 d . . .
N10 N -0.2437(4) 0.1839(3) 0.8434(3) 0.0177(15) Uani 1 1 d . . .
C10 C 0.3259(6) 0.5080(5) 1.1032(5) 0.026(2) Uani 1 1 d . . .
H10B H 0.3521 0.4812 1.0857 0.031 Uiso 1 1 calc R . .
O11 O -0.2499(4) 0.3706(3) 1.2027(3) 0.0171(12) Uani 1 1 d . . .
N11 N -0.1647(4) 0.3462(3) 1.2621(3) 0.0153(14) Uani 1 1 d . . .
C11 C 0.2399(6) 0.4961(4) 1.0816(4) 0.0207(19) Uani 1 1 d . . .
H11A H 0.2087 0.4612 1.0511 0.025 Uiso 1 1 calc R . .
O12 O -0.2420(4) 0.3063(3) 1.0941(3) 0.0192(13) Uani 1 1 d . . .
N12 N -0.1178(5) 0.3074(3) 1.2581(3) 0.0181(15) Uani 1 1 d . . .
C12 C -0.1810(5) 0.4615(3) 1.0227(4) 0.0138(16) Uani 1 1 d . . .
H12B H -0.1771 0.4876 1.0080 0.017 Uiso 1 1 calc R . .
H12C H -0.1915 0.4804 1.0577 0.017 Uiso 1 1 calc R . .
O13 O 0.1050(4) 0.3208(3) 1.0093(3) 0.0217(14) Uani 1 1 d . . .
N13 N 0.3735(4) 0.7060(3) 0.7587(3) 0.0122(13) Uani 1 1 d . . .
C13 C -0.2536(5) 0.4100(4) 0.9814(4) 0.0178(18) Uani 1 1 d . . .
H13B H -0.2957 0.4217 0.9618 0.021 Uiso 1 1 calc R . .
H13C H -0.2344 0.3833 0.9539 0.021 Uiso 1 1 calc R . .
O14 O -0.4181(4) 0.3660(3) 1.1508(3) 0.0202(13) Uani 1 1 d . . .
N14 N 0.4072(4) 0.6655(3) 0.7687(3) 0.0133(14) Uani 1 1 d . . .
C14 C -0.2931(5) 0.3802(3) 1.0074(3) 0.0125(15) Uani 1 1 d . . .
O15 O 0.3405(4) 0.7299(3) 0.6878(3) 0.0171(13) Uani 1 1 d . . .
N15 N 0.6486(5) 0.5836(3) 0.4673(3) 0.0203(16) Uani 1 1 d U . .
C15 C -0.3485(5) 0.3250(4) 0.9735(4) 0.0158(17) Uani 1 1 d . . .
O16 O 0.3912(4) 0.6594(3) 0.6019(3) 0.0160(12) Uani 1 1 d . . .
N16 N 0.5716(5) 0.5563(3) 0.4257(3) 0.0201(16) Uani 1 1 d . . .
C16 C -0.3957(5) 0.2983(3) 0.9951(4) 0.0137(16) Uani 1 1 d . . .
O17 O 0.7071(4) 0.6312(3) 0.5652(3) 0.0184(13) Uani 1 1 d . . .
N17 N 0.2268(5) 0.6356(3) 0.4329(3) 0.0198(16) Uani 1 1 d . . .
C17 C -0.3735(5) 0.2852(4) 0.9148(4) 0.0169(17) Uani 1 1 d . . .
O18 O 0.5739(4) 0.6296(2) 0.6067(2) 0.0157(12) Uani 1 1 d . . .
N18 N 0.2563(5) 0.6227(3) 0.3887(3) 0.0213(16) Uani 1 1 d . . .
C18 C -0.3474(6) 0.2903(4) 0.8701(4) 0.022(2) Uani 1 1 d . . .
H18B H -0.3719 0.2554 0.8356 0.033 Uiso 1 1 calc R . .
H18C H -0.2879 0.2985 0.8808 0.033 Uiso 1 1 calc R . .
H18D H -0.3654 0.3202 0.8651 0.033 Uiso 1 1 calc R . .
O19 O 0.2741(4) 0.6911(3) 0.5304(3) 0.0185(13) Uani 1 1 d . . .
N19 N 0.8190(4) 0.8798(3) 0.7012(3) 0.0142(14) Uani 1 1 d . . .
C19 C -0.4976(5) 0.2022(4) 0.9502(4) 0.0162(17) Uani 1 1 d . . .
O20 O 0.4485(4) 0.7366(2) 0.5631(2) 0.0164(12) Uani 1 1 d . . .
N20 N 0.7879(4) 0.9123(3) 0.6771(3) 0.0151(14) Uani 1 1 d . . .
C20 C -0.5199(5) 0.1478(3) 0.9053(4) 0.0149(16) Uani 1 1 d . . .
H20B H -0.5019 0.1408 0.8750 0.018 Uiso 1 1 calc R . .
O21 O 0.6359(4) 0.7272(2) 0.5924(2) 0.0154(12) Uani 1 1 d . . .
N21 N 0.5058(5) 0.9212(3) 0.6608(3) 0.0161(15) Uani 1 1 d . . .
C21 C -0.5691(5) 0.1040(4) 0.9061(4) 0.0197(18) Uani 1 1 d . . .
H21A H -0.5857 0.0678 0.8758 0.024 Uiso 1 1 calc R . .
O22 O 0.7830(4) 0.7873(3) 0.6866(3) 0.0158(12) Uani 1 1 d . . .
N22 N 0.5836(5) 0.9555(3) 0.7005(3) 0.0183(15) Uani 1 1 d . . .
C22 C -0.5941(6) 0.1141(4) 0.9525(4) 0.024(2) Uani 1 1 d . . .
H22B H -0.6260 0.0845 0.9534 0.029 Uiso 1 1 calc R . .
O23 O 0.4138(4) 0.8363(2) 0.6349(3) 0.0166(13) Uani 1 1 d . . .
N23 N 0.6884(4) 0.6340(3) 0.7762(3) 0.0142(14) Uani 1 1 d . . .
C23 C -0.5711(6) 0.1677(4) 0.9964(4) 0.0206(19) Uani 1 1 d . . .
H23A H -0.5870 0.1743 1.0274 0.025 Uiso 1 1 calc R . .
O24 O 0.4930(4) 0.7888(2) 0.6974(3) 0.0168(13) Uani 1 1 d . . .
N24 N 0.6594(5) 0.6569(3) 0.8209(3) 0.0178(15) Uani 1 1 d . . .
C24 C -0.5241(5) 0.2128(4) 0.9955(4) 0.0173(17) Uani 1 1 d . . .
H24B H -0.5109 0.2494 1.0249 0.021 Uiso 1 1 calc R . .
O25 O 0.7095(3) 0.6538(2) 0.7071(2) 0.0131(11) Uani 1 1 d . . .
N25 N 0.0168(5) 0.1826(3) 0.8731(3) 0.0163(15) Uani 1 1 d . . .
C25 C 0.0676(5) 0.3324(3) 1.1500(3) 0.0124(16) Uani 1 1 d . . .
O26 O 0.6497(4) 0.7478(3) 0.7172(2) 0.0140(12) Uani 1 1 d . . .
N26 N 0.0709(5) 0.2372(3) 0.9052(3) 0.0169(15) Uani 1 1 d . . .
C26 C 0.0460(5) 0.3766(3) 1.1897(3) 0.0120(15) Uani 1 1 d . . .
O27 O 0.2625(4) 0.7908(3) 0.6385(3) 0.0195(13) Uani 1 1 d . . .
N27 N 0.3535(5) 0.1952(3) 0.6236(3) 0.0167(15) Uani 1 1 d . . .
C27 C 0.0130(5) 0.4175(4) 1.1777(3) 0.0129(16) Uani 1 1 d . . .
O28 O 0.8401(4) 0.6873(3) 0.6771(3) 0.0203(14) Uani 1 1 d . . .
N28 N 0.3018(5) 0.2237(3) 0.6045(4) 0.0201(16) Uani 1 1 d . . .
C28 C 0.0685(5) 0.3719(3) 1.2400(3) 0.0113(15) Uani 1 1 d . . .
O29 O -0.0290(4) 0.1094(2) 0.7808(2) 0.0148(12) Uani 1 1 d U . .
N29 N -0.0836(5) 0.1294(3) 0.5794(3) 0.0190(16) Uani 1 1 d . . .
C29 C 0.0616(5) 0.4081(4) 1.2957(4) 0.0178(17) Uani 1 1 d . . .
H29A H 0.0841 0.3947 1.3213 0.027 Uiso 1 1 calc R . .
H29B H 0.0043 0.4065 1.2916 0.027 Uiso 1 1 calc R . .
H29C H 0.0922 0.4465 1.3101 0.027 Uiso 1 1 calc R . .
O30 O 0.0570(4) 0.1438(2) 0.7217(3) 0.0153(12) Uani 1 1 d . . .
C30 C 0.1296(5) 0.2553(4) 1.1561(3) 0.0136(16) Uani 1 1 d . . .
N30 N -0.0357(5) 0.1378(3) 0.5487(4) 0.0237(17) Uani 1 1 d . . .
O31 O 0.3741(4) 0.1622(3) 0.6882(3) 0.0164(12) Uani 1 1 d . . .
N31 N 0.3433(5) -0.0451(3) 0.7153(3) 0.0145(14) Uani 1 1 d . . .
C31 C 0.1325(5) 0.2221(4) 1.1827(4) 0.0168(17) Uani 1 1 d . . .
H31A H 0.1167 0.2323 1.2142 0.020 Uiso 1 1 calc R . .
O32 O 0.2455(3) 0.1824(2) 0.7367(2) 0.0121(11) Uani 1 1 d . . .
N32 N 0.2839(4) -0.0948(3) 0.6743(3) 0.0147(14) Uani 1 1 d . . .
C32 C 0.1596(6) 0.1734(4) 1.1610(4) 0.023(2) Uani 1 1 d . . .
H32B H 0.1629 0.1515 1.1788 0.028 Uiso 1 1 calc R . .
O33 O -0.0916(4) 0.0801(3) 0.6291(3) 0.0201(13) Uani 1 1 d . . .
N33 N -0.0140(4) -0.1261(3) 0.6496(3) 0.0155(14) Uani 1 1 d . . .
C33 C 0.1815(6) 0.1573(4) 1.1138(4) 0.0206(19) Uani 1 1 d . . .
H33A H 0.1982 0.1243 1.0992 0.025 Uiso 1 1 calc R . .
O34 O 0.0451(4) 0.0306(2) 0.6289(2) 0.0140(12) Uani 1 1 d . . .
N34 N 0.0469(5) -0.1446(3) 0.6747(3) 0.0189(16) Uani 1 1 d . . .
C34 C 0.1784(5) 0.1913(4) 1.0881(4) 0.0212(19) Uani 1 1 d . . .
H34B H 0.1933 0.1806 1.0562 0.025 Uiso 1 1 calc R . .
O35 O 0.3735(4) 0.0518(2) 0.7410(2) 0.0136(12) Uani 1 1 d . . .
C35 C 0.1539(5) 0.2398(4) 1.1086(4) 0.0167(17) Uani 1 1 d . . .
H35A H 0.1532 0.2623 1.0914 0.020 Uiso 1 1 calc R . .
N35 N 0.3667(5) 0.2761(3) 0.9217(3) 0.0173(15) Uani 1 1 d . . .
O36 O 0.2471(4) 0.0653(2) 0.6656(3) 0.0148(8) Uani 1 1 d . . .
C36 C 0.0043(5) 0.4687(4) 1.2242(4) 0.0177(17) Uani 1 1 d . . .
H36A H 0.0590 0.4901 1.2519 0.021 Uiso 1 1 calc R . .
H36B H -0.0287 0.4562 1.2422 0.021 Uiso 1 1 calc R . .
N36 N 0.3274(5) 0.2736(3) 0.9587(3) 0.0208(16) Uani 1 1 d . . .
O37 O -0.0435(3) -0.0411(2) 0.6617(2) 0.0113(11) Uani 1 1 d . . .
C37 C -0.0348(6) 0.5077(4) 1.2070(4) 0.0197(18) Uani 1 1 d . . .
H37A H -0.0208 0.5065 1.1753 0.024 Uiso 1 1 calc R . .
H37B H -0.0119 0.5461 1.2377 0.024 Uiso 1 1 calc R . .
O38 O 0.0868(4) 0.0475(2) 0.7532(3) 0.0163(13) Uani 1 1 d . . .
C38 C -0.1288(6) 0.4921(3) 1.1912(3) 0.0159(17) Uani 1 1 d . . .
O39 O 0.3772(4) 0.2144(2) 0.8362(3) 0.0148(8) Uani 1 1 d . . .
C39 C -0.1712(5) 0.5345(3) 1.2077(4) 0.0161(17) Uani 1 1 d . . .
O40 O 0.2702(4) 0.1082(2) 0.7970(3) 0.0156(12) Uani 1 1 d . . .
C40 C -0.2577(6) 0.5203(4) 1.2007(4) 0.0178(17) Uani 1 1 d . . .
O41 O -0.1611(4) 0.0171(3) 0.6860(3) 0.0206(14) Uani 1 1 d . . .
C41 C -0.1457(6) 0.5946(4) 1.2391(4) 0.023(2) Uani 1 1 d . . .
O42 O 0.4898(4) 0.1627(3) 0.7892(3) 0.0211(13) Uani 1 1 d . . .
C42 C -0.0613(7) 0.6347(4) 1.2581(5) 0.034(3) Uani 1 1 d . . .
H42B H -0.0650 0.6729 1.2753 0.050 Uiso 1 1 calc R . .
H42C H -0.0441 0.6273 1.2264 0.050 Uiso 1 1 calc R . .
H42D H -0.0215 0.6291 1.2847 0.050 Uiso 1 1 calc R . .
C43 C -0.3467(6) 0.5812(4) 1.2416(4) 0.026(2) Uani 1 1 d . . .
O43 O 0.0041(10) 0.7649(9) 0.4850(9) 0.078(9) Uani 0.63(4) 1 d P . .
O44 O 0.0949(7) 0.7035(4) 0.5207(4) 0.052(2) Uani 1 1 d . . .
C44 C -0.3982(7) 0.5408(5) 1.2465(5) 0.031(2) Uani 1 1 d . . .
H44A H -0.3879 0.5058 1.2379 0.037 Uiso 1 1 calc R . .
O45 O 0.0972(4) 0.7549(3) 0.6271(4) 0.0305(17) Uani 1 1 d . . .
C45 C -0.4657(7) 0.5536(6) 1.2644(5) 0.039(3) Uani 1 1 d . . .
H45A H -0.5015 0.5267 1.2664 0.047 Uiso 1 1 calc R . .
O46 O 0.2958(5) 0.9536(3) 1.2878(4) 0.041(2) Uani 1 1 d . . .
C46 C -0.4785(7) 0.6072(6) 1.2791(5) 0.036(3) Uani 1 1 d . . .
H46A H -0.5217 0.6164 1.2924 0.043 Uiso 1 1 calc R . .
O47 O -0.6200(4) 0.8610(3) 1.2531(3) 0.0249(15) Uani 1 1 d . . .
H47A H -0.5806 0.8529 1.2430 0.037 Uiso 1 1 calc R . .
C47 C -0.4278(7) 0.6461(5) 1.2741(5) 0.0377(19) Uani 1 1 d . . .
H47B H -0.4364 0.6819 1.2847 0.045 Uiso 1 1 calc R . .
O48 O -0.2767(4) 0.6424(3) 0.9613(3) 0.0306(17) Uani 1 1 d . . .
C48 C -0.3638(7) 0.6331(5) 1.2535(5) 0.0377(19) Uani 1 1 d . . .
H48A H -0.3324 0.6589 1.2476 0.045 Uiso 1 1 calc R . .
O49 O 0.9877(5) 0.6967(4) 0.6592(4) 0.042(2) Uani 1 1 d . . .
C49 C -0.1380(5) 0.2550(3) 0.9190(4) 0.0144(16) Uani 1 1 d . . .
O50 O 0.5708(4) 0.5975(3) 0.8595(3) 0.0250(15) Uani 1 1 d . . .
C50 C -0.1889(5) 0.2271(4) 0.9378(4) 0.0156(16) Uani 1 1 d . . .
C51 C -0.1721(5) 0.2431(3) 0.9951(4) 0.0139(16) Uani 1 1 d . . .
C52 C -0.2522(5) 0.1832(3) 0.8883(4) 0.0137(16) Uani 1 1 d . . .
C53 C -0.3229(6) 0.1392(4) 0.8812(4) 0.023(2) Uani 1 1 d . . .
H53A H -0.3577 0.1182 0.8425 0.035 Uiso 1 1 calc R . .
H53B H -0.3550 0.1574 0.9035 0.035 Uiso 1 1 calc R . .
H53C H -0.3011 0.1140 0.8930 0.035 Uiso 1 1 calc R . .
C54 C -0.1484(5) 0.2364(4) 0.8219(4) 0.0175(17) Uani 1 1 d . . .
C55 C -0.1465(5) 0.1912(4) 0.7751(4) 0.0168(17) Uani 1 1 d . . .
H55A H -0.1613 0.1549 0.7704 0.020 Uiso 1 1 calc R . .
C56 C -0.1225(6) 0.1991(4) 0.7346(4) 0.025(2) Uani 1 1 d . . .
H56A H -0.1232 0.1683 0.7023 0.030 Uiso 1 1 calc R . .
C57 C -0.0974(6) 0.2541(4) 0.7434(4) 0.026(2) Uani 1 1 d . . .
H57A H -0.0795 0.2600 0.7173 0.032 Uiso 1 1 calc R . .
C58 C -0.0989(7) 0.3002(4) 0.7914(4) 0.025(2) Uani 1 1 d . . .
H58A H -0.0831 0.3366 0.7965 0.031 Uiso 1 1 calc R . .
C59 C -0.1244(6) 0.2920(4) 0.8320(4) 0.0213(19) Uani 1 1 d . . .
H59A H -0.1251 0.3223 0.8641 0.026 Uiso 1 1 calc R . .
C60 C -0.2231(6) 0.2102(4) 1.0139(4) 0.0201(19) Uani 1 1 d . . .
H60A H -0.2785 0.2156 1.0065 0.024 Uiso 1 1 calc R . .
H60B H -0.2281 0.1703 0.9919 0.024 Uiso 1 1 calc R . .
C61 C -0.1860(6) 0.2276(4) 1.0748(4) 0.0175(17) Uani 1 1 d . . .
H61A H -0.2078 0.1969 1.0807 0.021 Uiso 1 1 calc R . .
H61B H -0.1265 0.2328 1.0841 0.021 Uiso 1 1 calc R . .
C62 C -0.2016(5) 0.2802(4) 1.1142(4) 0.0169(17) Uani 1 1 d . . .
C63 C -0.1728(5) 0.2993(4) 1.1729(4) 0.0161(17) Uani 1 1 d . . .
C64 C -0.2000(5) 0.3415(4) 1.2102(4) 0.0183(18) Uani 1 1 d . . .
C65 C -0.1238(5) 0.2793(4) 1.2051(4) 0.0172(17) Uani 1 1 d . . .
C66 C -0.0803(6) 0.2341(4) 1.1891(4) 0.0228(19) Uani 1 1 d . . .
H66A H -0.0531 0.2310 1.2215 0.034 Uiso 1 1 calc R . .
H66B H -0.0398 0.2432 1.1742 0.034 Uiso 1 1 calc R . .
H66C H -0.1199 0.1988 1.1613 0.034 Uiso 1 1 calc R . .
C67 C -0.1777(5) 0.3789(3) 1.3134(3) 0.0149(16) Uani 1 1 d . . .
C68 C -0.2061(5) 0.4265(4) 1.3230(4) 0.0173(17) Uani 1 1 d . . .
H68A H -0.2179 0.4373 1.2954 0.021 Uiso 1 1 calc R . .
C69 C -0.2170(5) 0.4581(4) 1.3739(4) 0.0212(19) Uani 1 1 d . . .
H69A H -0.2371 0.4897 1.3802 0.025 Uiso 1 1 calc R . .
C70 C -0.1977(6) 0.4420(4) 1.4152(4) 0.027(2) Uani 1 1 d . . .
H70A H -0.2028 0.4637 1.4498 0.032 Uiso 1 1 calc R . .
C71 C -0.1713(6) 0.3948(5) 1.4050(4) 0.026(2) Uani 1 1 d . . .
H71A H -0.1607 0.3837 1.4324 0.032 Uiso 1 1 calc R . .
C72 C -0.1598(6) 0.3623(5) 1.3543(4) 0.026(2) Uani 1 1 d . . .
H72A H -0.1406 0.3303 1.3481 0.031 Uiso 1 1 calc R . .
C73 C 0.3702(5) 0.6984(3) 0.7073(4) 0.0163(17) Uani 1 1 d . . .
C74 C 0.4023(5) 0.6526(3) 0.6822(4) 0.0142(16) Uani 1 1 d U . .
C75 C 0.4060(5) 0.6309(4) 0.6277(4) 0.0155(16) Uani 1 1 d U . .
C76 C 0.4223(5) 0.6335(3) 0.7231(4) 0.0142(16) Uani 1 1 d U . .
C77 C 0.4569(6) 0.5844(4) 0.7188(4) 0.0222(19) Uani 1 1 d U . .
H77A H 0.4588 0.5796 0.7509 0.033 Uiso 1 1 calc R . .
H77B H 0.5119 0.5914 0.7174 0.033 Uiso 1 1 calc R . .
H77C H 0.4220 0.5507 0.6854 0.033 Uiso 1 1 calc R . .
C78 C 0.3575(5) 0.7502(4) 0.8020(4) 0.0154(16) Uani 1 1 d U . .
C79 C 0.3070(6) 0.7820(4) 0.7890(4) 0.0188(18) Uani 1 1 d U . .
H79A H 0.2816 0.7734 0.7521 0.023 Uiso 1 1 calc R . .
C80 C 0.2954(6) 0.8276(4) 0.8334(4) 0.0213(19) Uani 1 1 d . . .
H80A H 0.2614 0.8488 0.8252 0.026 Uiso 1 1 calc R . .
C81 C 0.3327(6) 0.8414(4) 0.8883(4) 0.0222(19) Uani 1 1 d . . .
H81A H 0.3271 0.8731 0.9171 0.027 Uiso 1 1 calc R . .
C82 C 0.3791(6) 0.8071(4) 0.9002(4) 0.024(2) Uani 1 1 d . . .
H82A H 0.4012 0.8144 0.9371 0.029 Uiso 1 1 calc R . .
C83 C 0.3927(6) 0.7626(4) 0.8580(4) 0.0206(18) Uani 1 1 d . . .
H83A H 0.4251 0.7407 0.8666 0.025 Uiso 1 1 calc R . .
C84 C 0.4229(5) 0.5755(4) 0.5977(4) 0.0184(18) Uani 1 1 d . . .
H84A H 0.3752 0.5456 0.5879 0.022 Uiso 1 1 calc R . .
H84B H 0.4700 0.5727 0.6229 0.022 Uiso 1 1 calc R . .
C85 C 0.4411(5) 0.5659(3) 0.5450(4) 0.0148(16) Uani 1 1 d . . .
H85A H 0.4329 0.5258 0.5216 0.018 Uiso 1 1 calc R . .
H85B H 0.4021 0.5784 0.5242 0.018 Uiso 1 1 calc R . .
C86 C 0.5279(5) 0.5967(3) 0.5571(4) 0.0160(17) Uani 1 1 d . . .
C87 C 0.5584(5) 0.5866(3) 0.5115(4) 0.0161(17) Uani 1 1 d . . .
C88 C 0.6448(6) 0.6039(3) 0.5206(3) 0.0157(17) Uani 1 1 d . . .
C89 C 0.5188(6) 0.5573(3) 0.4526(4) 0.0195(19) Uani 1 1 d . . .
C90 C 0.4278(6) 0.5292(4) 0.4176(4) 0.028(2) Uani 1 1 d . . .
H90A H 0.4217 0.5116 0.3786 0.043 Uiso 1 1 calc R . .
H90B H 0.3970 0.5571 0.4255 0.043 Uiso 1 1 calc R . .
H90C H 0.4071 0.5011 0.4266 0.043 Uiso 1 1 calc R . .
C91 C 0.7206(8) 0.5916(4) 0.4527(5) 0.0332(16) Uani 1 1 d U . .
C92 C 0.7994(7) 0.5955(4) 0.4852(5) 0.032(2) Uani 1 1 d U . .
H92A H 0.8061 0.5914 0.5170 0.038 Uiso 1 1 calc R . .
C93 C 0.8668(8) 0.6055(5) 0.4700(6) 0.037(3) Uani 1 1 d U . .
H93A H 0.9191 0.6076 0.4914 0.045 Uiso 1 1 calc R . .
C94 C 0.8574(8) 0.6125(4) 0.4216(5) 0.0332(16) Uani 1 1 d . . .
H94A H 0.9034 0.6212 0.4123 0.040 Uiso 1 1 calc R . .
C95 C 0.7805(9) 0.6063(5) 0.3899(5) 0.039(3) Uani 1 1 d U . .
H95A H 0.7736 0.6092 0.3575 0.047 Uiso 1 1 calc R . .
C96 C 0.7106(8) 0.5955(4) 0.4038(5) 0.031(2) Uani 1 1 d U . .
H96A H 0.6581 0.5910 0.3808 0.037 Uiso 1 1 calc R . .
C97 C 0.2869(5) 0.6710(4) 0.4834(4) 0.0162(17) Uani 1 1 d . . .
C98 C 0.3602(5) 0.6795(3) 0.4705(4) 0.0143(12) Uani 1 1 d . . .
C99 C 0.4408(5) 0.7118(3) 0.5129(4) 0.0143(12) Uani 1 1 d . . .
C100 C 0.3352(6) 0.6492(4) 0.4112(4) 0.0202(18) Uani 1 1 d . . .
C101 C 0.3827(6) 0.6420(4) 0.3720(4) 0.027(2) Uani 1 1 d . . .
H10C H 0.3452 0.6208 0.3341 0.040 Uiso 1 1 calc R . .
H10D H 0.4232 0.6222 0.3781 0.040 Uiso 1 1 calc R . .
H10E H 0.4103 0.6785 0.3788 0.040 Uiso 1 1 calc R . .
C102 C 0.1484(5) 0.6009(4) 0.4213(4) 0.0213(19) Uani 1 1 d . . .
C103 C 0.0810(6) 0.5894(5) 0.3770(4) 0.030(2) Uani 1 1 d . . .
H10F H 0.0851 0.6063 0.3549 0.036 Uiso 1 1 calc R . .
C104 C 0.0065(7) 0.5530(6) 0.3644(5) 0.043(3) Uani 1 1 d . . .
H10G H -0.0389 0.5455 0.3338 0.052 Uiso 1 1 calc R . .
C105 C -0.0011(7) 0.5278(6) 0.3967(5) 0.048(4) Uani 1 1 d . . .
H10H H -0.0520 0.5046 0.3891 0.058 Uiso 1 1 calc R . .
C106 C 0.0688(7) 0.5373(6) 0.4416(5) 0.046(4) Uani 1 1 d . . .
H10I H 0.0653 0.5186 0.4623 0.055 Uiso 1 1 calc R . .
C107 C 0.1429(7) 0.5746(5) 0.4546(5) 0.032(2) Uani 1 1 d . . .
H10J H 0.1887 0.5824 0.4851 0.038 Uiso 1 1 calc R . .
C108 C 0.5176(5) 0.7144(4) 0.4976(4) 0.0174(18) Uani 1 1 d . . .
H10K H 0.5034 0.7095 0.4600 0.021 Uiso 1 1 calc R . .
H10L H 0.5406 0.6838 0.4980 0.021 Uiso 1 1 calc R . .
C109 C 0.5822(5) 0.7705(4) 0.5381(4) 0.0165(17) Uani 1 1 d . . .
H10M H 0.6142 0.7798 0.5179 0.020 Uiso 1 1 calc R . .
H10N H 0.5536 0.7996 0.5510 0.020 Uiso 1 1 calc R . .
C110 C 0.6418(5) 0.7722(3) 0.5888(4) 0.0136(16) Uani 1 1 d . . .
C111 C 0.7033(5) 0.8225(3) 0.6297(4) 0.0143(16) Uani 1 1 d . . .
C112 C 0.7687(5) 0.8250(4) 0.6729(4) 0.0130(16) Uani 1 1 d . . .
C113 C 0.7208(5) 0.8784(4) 0.6353(4) 0.0172(12) Uani 1 1 d . . .
C114 C 0.6735(5) 0.8998(4) 0.5993(4) 0.0172(12) Uani 1 1 d . . .
H11B H 0.7000 0.9389 0.6136 0.026 Uiso 1 1 calc R . .
H11C H 0.6177 0.8958 0.5996 0.026 Uiso 1 1 calc R . .
H11D H 0.6727 0.8783 0.5616 0.026 Uiso 1 1 calc R . .
C115 C 0.8908(5) 0.9062(4) 0.7496(4) 0.0167(17) Uani 1 1 d . . .
C116 C 0.9130(5) 0.9643(4) 0.7835(4) 0.0191(18) Uani 1 1 d . . .
H11E H 0.8819 0.9861 0.7736 0.023 Uiso 1 1 calc R . .
C117 C 0.9825(6) 0.9903(4) 0.8329(4) 0.0214(19) Uani 1 1 d . . .
H11F H 0.9976 1.0292 0.8558 0.026 Uiso 1 1 calc R . .
C118 C 1.0286(6) 0.9570(4) 0.8472(4) 0.024(2) Uani 1 1 d . . .
H11G H 1.0739 0.9738 0.8803 0.029 Uiso 1 1 calc R . .
C119 C 1.0073(6) 0.8992(4) 0.8124(4) 0.0215(19) Uani 1 1 d . . .
H11H H 1.0388 0.8774 0.8218 0.026 Uiso 1 1 calc R . .
C120 C 0.9392(5) 0.8740(4) 0.7635(4) 0.0164(17) Uani 1 1 d . . .
H12D H 0.9257 0.8353 0.7399 0.020 Uiso 1 1 calc R . .
C121 C 0.4838(5) 0.8722(3) 0.6642(4) 0.0143(16) Uani 1 1 d . . .
C122 C 0.5524(5) 0.8762(3) 0.7070(4) 0.0156(17) Uani 1 1 d . . .
C123 C 0.5512(5) 0.8331(3) 0.7244(4) 0.0139(16) Uani 1 1 d . . .
C124 C 0.6103(5) 0.9282(4) 0.7276(4) 0.0156(16) Uani 1 1 d . . .
C125 C 0.6925(6) 0.9551(4) 0.7727(4) 0.0210(19) Uani 1 1 d . . .
H12E H 0.7163 0.9906 0.7758 0.032 Uiso 1 1 calc R . .
H12F H 0.7285 0.9308 0.7640 0.032 Uiso 1 1 calc R . .
H12G H 0.6860 0.9613 0.8076 0.032 Uiso 1 1 calc R . .
C126 C 0.4558(5) 0.9412(4) 0.6289(4) 0.0146(16) Uani 1 1 d . . .
C127 C 0.3925(5) 0.9037(4) 0.5791(4) 0.0185(17) Uani 1 1 d . . .
H12H H 0.3826 0.8650 0.5661 0.022 Uiso 1 1 calc R . .
C128 C 0.3446(6) 0.9244(4) 0.5491(4) 0.024(2) Uani 1 1 d . . .
H12I H 0.3017 0.8996 0.5158 0.029 Uiso 1 1 calc R . .
C129 C 0.3599(6) 0.9822(4) 0.5684(4) 0.0214(19) Uani 1 1 d . . .
H12J H 0.3277 0.9960 0.5477 0.026 Uiso 1 1 calc R . .
C130 C 0.4235(6) 1.0195(4) 0.6186(5) 0.027(2) Uani 1 1 d . . .
H13D H 0.4335 1.0582 0.6315 0.033 Uiso 1 1 calc R . .
C131 C 0.4714(6) 0.9995(4) 0.6492(4) 0.022(2) Uani 1 1 d . . .
H13E H 0.5136 1.0244 0.6830 0.027 Uiso 1 1 calc R . .
C132 C 0.6154(6) 0.8446(4) 0.7766(4) 0.0181(17) Uani 1 1 d . . .
H13F H 0.6145 0.8793 0.8071 0.022 Uiso 1 1 calc R . .
H13G H 0.6695 0.8503 0.7726 0.022 Uiso 1 1 calc R . .
C133 C 0.6044(5) 0.7980(4) 0.7920(4) 0.0162(17) Uani 1 1 d . . .
H13H H 0.6345 0.8132 0.8316 0.019 Uiso 1 1 calc R . .
H13I H 0.5461 0.7845 0.7855 0.019 Uiso 1 1 calc R . .
C134 C 0.6349(5) 0.7494(3) 0.7590(3) 0.0125(9) Uani 1 1 d . . .
C135 C 0.6479(5) 0.7078(3) 0.7753(3) 0.0125(9) Uani 1 1 d . . .
C136 C 0.6839(5) 0.6642(3) 0.7477(3) 0.0125(9) Uani 1 1 d . . .
C137 C 0.6360(5) 0.7007(4) 0.8210(3) 0.0142(16) Uani 1 1 d . . .
C138 C 0.6047(6) 0.7352(4) 0.8653(4) 0.0218(19) Uani 1 1 d . . .
H13J H 0.5908 0.7144 0.8836 0.033 Uiso 1 1 calc R . .
H13K H 0.5562 0.7439 0.8489 0.033 Uiso 1 1 calc R . .
H13L H 0.6469 0.7696 0.8922 0.033 Uiso 1 1 calc R . .
C139 C 0.7222(5) 0.5868(4) 0.7678(4) 0.0173(18) Uani 1 1 d . . .
C140 C 0.7282(5) 0.5519(4) 0.7160(4) 0.0191(18) Uani 1 1 d . . .
H14C H 0.7128 0.5602 0.6868 0.023 Uiso 1 1 calc R . .
C141 C 0.7567(6) 0.5055(4) 0.7084(4) 0.025(2) Uani 1 1 d . . .
H14D H 0.7607 0.4823 0.6738 0.030 Uiso 1 1 calc R . .
C142 C 0.7802(6) 0.4922(4) 0.7524(5) 0.030(2) Uani 1 1 d . . .
H14E H 0.7980 0.4599 0.7468 0.036 Uiso 1 1 calc R . .
C143 C 0.7761(6) 0.5282(5) 0.8036(5) 0.028(2) Uani 1 1 d . . .
H14F H 0.7928 0.5205 0.8332 0.034 Uiso 1 1 calc R . .
C144 C 0.7480(6) 0.5752(4) 0.8119(4) 0.024(2) Uani 1 1 d . . .
H14G H 0.7461 0.5992 0.8469 0.029 Uiso 1 1 calc R . .
C145 C 0.0158(5) 0.1584(3) 0.8188(3) 0.0126(15) Uani 1 1 d U . .
C146 C 0.0726(5) 0.1989(3) 0.8159(3) 0.0121(11) Uani 1 1 d . . .
C147 C 0.0872(5) 0.1902(3) 0.7659(3) 0.0121(11) Uani 1 1 d . . .
C148 C 0.1025(5) 0.2468(3) 0.8707(4) 0.0149(16) Uani 1 1 d . . .
C149 C 0.1616(6) 0.3033(4) 0.8930(4) 0.0176(17) Uani 1 1 d . . .
H14H H 0.1720 0.3253 0.9324 0.026 Uiso 1 1 calc R . .
H14I H 0.1377 0.3226 0.8740 0.026 Uiso 1 1 calc R . .
H14J H 0.2130 0.2980 0.8869 0.026 Uiso 1 1 calc R . .
C150 C -0.0250(5) 0.1585(4) 0.8980(4) 0.0141(16) Uani 1 1 d . . .
C151 C 0.0064(6) 0.1808(4) 0.9569(4) 0.0178(17) Uani 1 1 d . . .
H15A H 0.0535 0.2112 0.9785 0.021 Uiso 1 1 calc R . .
C152 C -0.0327(6) 0.1574(4) 0.9820(4) 0.023(2) Uani 1 1 d . . .
H15B H -0.0121 0.1725 1.0207 0.027 Uiso 1 1 calc R . .
C153 C -0.1021(6) 0.1120(4) 0.9509(4) 0.024(2) Uani 1 1 d . . .
H15C H -0.1278 0.0961 0.9683 0.028 Uiso 1 1 calc R . .
C154 C -0.1331(6) 0.0902(4) 0.8930(4) 0.024(2) Uani 1 1 d . . .
H15D H -0.1792 0.0590 0.8717 0.029 Uiso 1 1 calc R . .
C155 C -0.0968(5) 0.1141(4) 0.8665(4) 0.0177(18) Uani 1 1 d . . .
H15E H -0.1202 0.1005 0.8281 0.021 Uiso 1 1 calc R . .
C156 C 0.1336(6) 0.2401(3) 0.7647(4) 0.0156(16) Uani 1 1 d . . .
H15F H 0.1869 0.2563 0.7947 0.019 Uiso 1 1 calc R . .
H15G H 0.1028 0.2684 0.7727 0.019 Uiso 1 1 calc R . .
C157 C 0.1489(5) 0.2284(3) 0.7108(4) 0.0147(16) Uani 1 1 d . . .
H15H H 0.0996 0.2022 0.6794 0.018 Uiso 1 1 calc R . .
H15I H 0.1586 0.2633 0.7090 0.018 Uiso 1 1 calc R . .
C158 C 0.2213(5) 0.2044(3) 0.7055(3) 0.0132(11) Uani 1 1 d . . .
C159 C 0.2634(5) 0.2067(3) 0.6692(3) 0.0132(11) Uani 1 1 d . . .
C160 C 0.3325(5) 0.1854(4) 0.6635(3) 0.0151(17) Uani 1 1 d . . .
C161 C 0.2487(5) 0.2302(3) 0.6315(3) 0.0135(16) Uani 1 1 d . . .
C162 C 0.1846(6) 0.2589(4) 0.6199(4) 0.0212(19) Uani 1 1 d . . .
H16B H 0.1863 0.2647 0.5888 0.032 Uiso 1 1 calc R . .
H16C H 0.1954 0.2948 0.6523 0.032 Uiso 1 1 calc R . .
H16D H 0.1308 0.2360 0.6110 0.032 Uiso 1 1 calc R . .
C163 C 0.4076(6) 0.1741(4) 0.5950(4) 0.0211(19) Uani 1 1 d . . .
C164 C 0.4032(7) 0.1166(5) 0.5724(5) 0.029(2) Uani 1 1 d . . .
H16E H 0.3665 0.0932 0.5779 0.035 Uiso 1 1 calc R . .
C165 C 0.4539(7) 0.0940(5) 0.5413(5) 0.0294(16) Uani 1 1 d . . .
H16F H 0.4517 0.0558 0.5266 0.035 Uiso 1 1 calc R . .
C166 C 0.5076(7) 0.1294(5) 0.5327(5) 0.030(2) Uani 1 1 d . . .
H16G H 0.5421 0.1149 0.5127 0.037 Uiso 1 1 calc R . .
C167 C 0.5098(6) 0.1859(5) 0.5537(5) 0.030(2) Uani 1 1 d . . .
H16H H 0.5454 0.2091 0.5474 0.036 Uiso 1 1 calc R . .
C168 C 0.4594(7) 0.2083(5) 0.5843(5) 0.0294(16) Uani 1 1 d . . .
H16I H 0.4603 0.2462 0.5975 0.035 Uiso 1 1 calc R . .
C169 C -0.0567(5) 0.0947(4) 0.6006(4) 0.0156(17) Uani 1 1 d . . .
C170 C 0.0109(5) 0.0812(3) 0.5821(3) 0.0135(16) Uani 1 1 d . . .
C171 C 0.0569(5) 0.0458(3) 0.5943(4) 0.0156(17) Uani 1 1 d . . .
C172 C 0.0193(6) 0.1082(4) 0.5492(4) 0.0209(19) Uani 1 1 d . . .
C173 C 0.0776(7) 0.1083(4) 0.5192(4) 0.029(2) Uani 1 1 d . . .
H17A H 0.0706 0.1343 0.5048 0.043 Uiso 1 1 calc R . .
H17B H 0.0669 0.0711 0.4887 0.043 Uiso 1 1 calc R . .
H17C H 0.1335 0.1197 0.5444 0.043 Uiso 1 1 calc R . .
C174 C -0.1454(8) 0.1584(5) 0.5875(6) 0.041(2) Uani 1 1 d . . .
C175 C -0.2144(6) 0.1373(5) 0.5959(4) 0.029(2) Uani 1 1 d . . .
H17D H -0.2210 0.1030 0.5960 0.035 Uiso 1 1 calc R . .
C176 C -0.2744(8) 0.1668(6) 0.6042(4) 0.044(3) Uani 1 1 d . . .
H17E H -0.3213 0.1527 0.6098 0.053 Uiso 1 1 calc R . .
C177 C -0.2621(9) 0.2175(6) 0.6039(6) 0.050(4) Uani 1 1 d . . .
H17F H -0.3011 0.2380 0.6103 0.060 Uiso 1 1 calc R . .
C178 C -0.1961(8) 0.2388(5) 0.5949(5) 0.041(2) Uani 1 1 d . . .
H17G H -0.1903 0.2732 0.5947 0.049 Uiso 1 1 calc R . .
C179 C -0.1358(8) 0.2087(5) 0.5857(5) 0.037(3) Uani 1 1 d . . .
H17H H -0.0904 0.2223 0.5785 0.045 Uiso 1 1 calc R . .
C180 C 0.1200(5) 0.0256(4) 0.5676(4) 0.0138(16) Uani 1 1 d . . .
H18E H 0.1654 0.0579 0.5795 0.017 Uiso 1 1 calc R . .
H18F H 0.0944 0.0084 0.5272 0.017 Uiso 1 1 calc R . .
C181 C 0.1545(5) -0.0165(3) 0.5819(4) 0.0160(16) Uani 1 1 d . . .
H18G H 0.1778 -0.0379 0.5539 0.019 Uiso 1 1 calc R . .
H18H H 0.1095 -0.0429 0.5805 0.019 Uiso 1 1 calc R . .
C182 C 0.2209(5) 0.0113(3) 0.6394(4) 0.0146(16) Uani 1 1 d . . .
C183 C 0.2551(5) -0.0215(3) 0.6618(4) 0.0137(16) Uani 1 1 d . . .
C184 C 0.3276(5) 0.0015(4) 0.7088(4) 0.0159(17) Uani 1 1 d . . .
C185 C 0.2330(5) -0.0812(4) 0.6416(4) 0.0143(16) Uani 1 1 d . . .
C186 C 0.1626(6) -0.1269(4) 0.5921(4) 0.0190(18) Uani 1 1 d . . .
H18I H 0.1639 -0.1625 0.5911 0.029 Uiso 1 1 calc R . .
H18J H 0.1679 -0.1285 0.5584 0.029 Uiso 1 1 calc R . .
H18K H 0.1109 -0.1190 0.5952 0.029 Uiso 1 1 calc R . .
C187 C 0.4055(5) -0.0443(3) 0.7595(4) 0.0136(16) Uani 1 1 d . . .
C188 C 0.3939(5) -0.0905(4) 0.7703(4) 0.0170(17) Uani 1 1 d . . .
H18L H 0.3475 -0.1213 0.7478 0.020 Uiso 1 1 calc R . .
C189 C 0.4523(6) -0.0889(4) 0.8147(4) 0.024(2) Uani 1 1 d . . .
H18M H 0.4443 -0.1186 0.8224 0.029 Uiso 1 1 calc R . .
C190 C 0.5231(6) -0.0440(4) 0.8482(4) 0.0226(19) Uani 1 1 d . . .
H19A H 0.5621 -0.0435 0.8782 0.027 Uiso 1 1 calc R . .
C191 C 0.5343(5) 0.0002(4) 0.8359(4) 0.0179(17) Uani 1 1 d . . .
H19B H 0.5808 0.0309 0.8583 0.021 Uiso 1 1 calc R . .
C192 C 0.4779(6) -0.0007(4) 0.7914(4) 0.0179(17) Uani 1 1 d . . .
H19C H 0.4881 0.0280 0.7825 0.021 Uiso 1 1 calc R . .
C193 C 0.0023(5) -0.0680(4) 0.6763(4) 0.0159(17) Uani 1 1 d . . .
C194 C 0.0791(5) -0.0488(3) 0.7204(4) 0.0139(16) Uani 1 1 d . . .
C195 C 0.1158(5) 0.0094(4) 0.7594(4) 0.0170(17) Uani 1 1 d . . .
C196 C 0.1009(6) -0.0990(4) 0.7172(4) 0.0190(18) Uani 1 1 d . . .
C197 C 0.1730(6) -0.1042(4) 0.7546(4) 0.0209(19) Uani 1 1 d . . .
H19D H 0.1744 -0.1430 0.7392 0.031 Uiso 1 1 calc R . .
H19E H 0.1679 -0.0915 0.7909 0.031 Uiso 1 1 calc R . .
H19F H 0.2232 -0.0816 0.7578 0.031 Uiso 1 1 calc R . .
C198 C -0.0865(6) -0.1665(3) 0.6062(4) 0.0180(17) Uani 1 1 d . . .
C199 C -0.1361(5) -0.1545(4) 0.5675(4) 0.0192(18) Uani 1 1 d . . .
H19G H -0.1234 -0.1185 0.5712 0.023 Uiso 1 1 calc R . .
C200 C -0.2041(6) -0.1955(4) 0.5236(4) 0.023(2) Uani 1 1 d . . .
H20C H -0.2371 -0.1873 0.4978 0.028 Uiso 1 1 calc R . .
C201 C -0.2229(6) -0.2497(4) 0.5183(4) 0.028(2) Uani 1 1 d . . .
H20D H -0.2671 -0.2780 0.4879 0.033 Uiso 1 1 calc R . .
C202 C -0.1759(6) -0.2608(4) 0.5580(5) 0.028(2) Uani 1 1 d . . .
H20E H -0.1909 -0.2961 0.5555 0.033 Uiso 1 1 calc R . .
C203 C -0.1069(6) -0.2205(4) 0.6015(4) 0.0206(18) Uani 1 1 d . . .
H20F H -0.0742 -0.2289 0.6273 0.025 Uiso 1 1 calc R . .
C204 C 0.1867(6) 0.0272(4) 0.8116(4) 0.0192(18) Uani 1 1 d . . .
H20G H 0.2357 0.0201 0.8018 0.023 Uiso 1 1 calc R . .
H20H H 0.1740 0.0041 0.8284 0.023 Uiso 1 1 calc R . .
C205 C 0.2066(5) 0.0900(4) 0.8553(4) 0.0191(18) Uani 1 1 d . . .
H20I H 0.1549 0.1000 0.8568 0.023 Uiso 1 1 calc R . .
H20J H 0.2371 0.0953 0.8919 0.023 Uiso 1 1 calc R . .
C206 C 0.2567(5) 0.1290(4) 0.8424(4) 0.0147(16) Uani 1 1 d . . .
C207 C 0.2901(5) 0.1868(3) 0.8813(4) 0.0117(15) Uani 1 1 d . . .
C208 C 0.3469(5) 0.2246(3) 0.8752(3) 0.0110(14) Uani 1 1 d . . .
C209 C 0.2841(6) 0.2204(4) 0.9353(4) 0.0185(18) Uani 1 1 d . . .
C210 C 0.2362(6) 0.2057(4) 0.9669(4) 0.023(2) Uani 1 1 d . . .
H21B H 0.2418 0.2392 1.0004 0.035 Uiso 1 1 calc R . .
H21C H 0.2574 0.1790 0.9767 0.035 Uiso 1 1 calc R . .
H21D H 0.1786 0.1893 0.9440 0.035 Uiso 1 1 calc R . .
C211 C 0.4211(6) 0.3283(4) 0.9371(4) 0.0221(19) Uani 1 1 d . . .
C212 C 0.4601(6) 0.3671(4) 0.9930(5) 0.028(2) Uani 1 1 d . . .
H21E H 0.4523 0.3585 1.0203 0.034 Uiso 1 1 calc R . .
C213 C 0.5120(7) 0.4200(5) 1.0087(6) 0.039(3) Uani 1 1 d . . .
H21F H 0.5361 0.4472 1.0462 0.047 Uiso 1 1 calc R . .
C214 C 0.5260(7) 0.4303(4) 0.9680(6) 0.040(3) Uani 1 1 d . . .
H21G H 0.5606 0.4649 0.9783 0.048 Uiso 1 1 calc R . .
C215 C 0.4906(9) 0.3914(5) 0.9126(6) 0.046(3) Uani 1 1 d . . .
H21H H 0.5016 0.3994 0.8856 0.055 Uiso 1 1 calc R . .
C216 C 0.4370(7) 0.3388(4) 0.8964(5) 0.030(2) Uani 1 1 d . . .
H21I H 0.4129 0.3119 0.8588 0.036 Uiso 1 1 calc R . .
C217 C -0.6226(8) 0.8456(6) 1.2967(5) 0.040(3) Uani 1 1 d . . .
H21J H -0.6753 0.8479 1.3028 0.049 Uiso 1 1 calc R . .
H21K H -0.5789 0.8730 1.3315 0.049 Uiso 1 1 calc R . .
C218 C -0.6126(16) 0.7874(7) 1.2830(7) 0.091(8) Uani 1 1 d . . .
H21L H -0.6229 0.7780 1.3104 0.136 Uiso 1 1 calc R . .
H21M H -0.5571 0.7866 1.2832 0.136 Uiso 1 1 calc R . .
H21N H -0.6515 0.7605 1.2465 0.136 Uiso 1 1 calc R . .

loop_
_atom_site_aniso_label
_atom_site_aniso_U_11
_atom_site_aniso_U_22
_atom_site_aniso_U_33
_atom_site_aniso_U_23
_atom_site_aniso_U_13
_atom_site_aniso_U_12
Tb1 0.01534(17) 0.00913(16) 0.01305(17) 0.00794(14) 0.00562(14) 0.00298(14)
O1 0.019(3) 0.010(3) 0.025(3) 0.011(2) 0.009(3) 0.005(2)
N1 0.023(4) 0.010(3) 0.025(4) 0.013(3) 0.005(3) 0.005(3)
C1 0.027(4) 0.013(4) 0.009(3) 0.008(3) 0.007(3) 0.000(3)
Tb2 0.01682(17) 0.01092(17) 0.01441(18) 0.00813(14) 0.00663(15) 0.00298(14)
O2 0.022(3) 0.011(3) 0.019(3) 0.009(2) 0.010(3) 0.006(2)
N2 0.026(4) 0.014(3) 0.024(4) 0.016(3) 0.006(3) 0.007(3)
C2 0.024(4) 0.013(4) 0.013(4) 0.009(3) 0.010(3) 0.009(3)
Tb3 0.01603(17) 0.01039(16) 0.01383(18) 0.00847(14) 0.00535(15) 0.00420(14)
O3 0.019(3) 0.017(3) 0.021(3) 0.009(3) 0.009(3) 0.000(2)
C3 0.030(4) 0.010(3) 0.010(4) 0.007(3) 0.007(3) 0.007(3)
N3 0.020(3) 0.015(3) 0.021(4) 0.014(3) 0.009(3) 0.006(3)
Tb4 0.01420(16) 0.01015(16) 0.01320(17) 0.00875(14) 0.00533(14) 0.00341(13)
O4 0.028(3) 0.012(3) 0.014(3) 0.007(2) 0.006(3) 0.000(3)
C4 0.025(4) 0.008(3) 0.024(4) 0.012(3) 0.005(4) 0.005(3)
N4 0.022(3) 0.015(3) 0.017(3) 0.010(3) 0.009(3) 0.003(3)
Tb5 0.01514(17) 0.00951(16) 0.01403(18) 0.00736(14) 0.00585(15) 0.00234(14)
O5 0.023(3) 0.019(3) 0.017(3) 0.013(3) 0.010(3) 0.012(3)
N5 0.017(3) 0.010(3) 0.014(3) 0.010(3) 0.010(3) 0.006(3)
C5 0.021(4) 0.013(4) 0.032(5) 0.010(4) 0.000(4) 0.001(3)
Tb6 0.01500(17) 0.00987(16) 0.01364(17) 0.00904(14) 0.00583(14) 0.00333(14)
O6 0.020(3) 0.016(3) 0.008(3) 0.005(2) 0.004(2) 0.002(2)
N6 0.021(3) 0.013(3) 0.014(3) 0.009(3) 0.010(3) 0.010(3)
C6 0.024(4) 0.020(4) 0.021(4) 0.017(4) 0.009(4) 0.002(3)
O7 0.021(3) 0.012(3) 0.027(3) 0.010(3) 0.009(3) 0.003(2)
N7 0.024(4) 0.015(3) 0.030(4) 0.010(3) 0.013(4) 0.010(3)
C7 0.029(5) 0.024(5) 0.027(5) 0.019(4) 0.007(4) 0.000(4)
O8 0.023(3) 0.009(3) 0.025(3) 0.009(2) 0.012(3) 0.005(2)
N8 0.025(4) 0.012(3) 0.036(5) 0.009(3) 0.012(4) 0.004(3)
C8 0.031(5) 0.021(4) 0.027(5) 0.013(4) -0.001(4) -0.006(4)
O9 0.018(3) 0.013(3) 0.023(3) 0.012(2) 0.008(3) 0.000(2)
N9 0.016(3) 0.011(3) 0.021(4) 0.009(3) 0.009(3) 0.002(3)
C9 0.018(4) 0.040(6) 0.049(7) 0.035(6) 0.002(4) 0.004(4)
O10 0.024(3) 0.014(3) 0.020(3) 0.012(2) 0.011(3) 0.002(2)
N10 0.017(3) 0.017(3) 0.020(4) 0.011(3) 0.006(3) -0.002(3)
C10 0.024(4) 0.037(5) 0.038(6) 0.032(5) 0.016(4) 0.011(4)
O11 0.022(3) 0.020(3) 0.021(3) 0.016(3) 0.012(3) 0.010(3)
N11 0.018(3) 0.019(3) 0.014(3) 0.011(3) 0.005(3) 0.008(3)
C11 0.021(4) 0.020(4) 0.032(5) 0.021(4) 0.011(4) 0.003(3)
O12 0.026(3) 0.018(3) 0.023(3) 0.014(3) 0.013(3) 0.009(3)
N12 0.021(3) 0.017(3) 0.022(4) 0.013(3) 0.009(3) 0.008(3)
C12 0.020(4) 0.013(4) 0.019(4) 0.011(3) 0.015(3) 0.008(3)
O13 0.023(3) 0.018(3) 0.024(3) 0.010(3) 0.008(3) 0.005(3)
N13 0.018(3) 0.010(3) 0.018(3) 0.011(3) 0.011(3) 0.009(3)
C13 0.018(4) 0.019(4) 0.028(5) 0.021(4) 0.008(4) 0.003(3)
O14 0.029(3) 0.020(3) 0.024(3) 0.016(3) 0.015(3) 0.013(3)
N14 0.017(3) 0.011(3) 0.023(4) 0.014(3) 0.012(3) 0.010(3)
C14 0.016(3) 0.009(3) 0.013(4) 0.006(3) 0.005(3) 0.004(3)
O15 0.027(3) 0.019(3) 0.015(3) 0.016(2) 0.007(3) 0.009(3)
N15 0.036(4) 0.012(3) 0.019(4) 0.009(3) 0.017(3) 0.006(3)
C15 0.014(3) 0.017(4) 0.017(4) 0.012(3) 0.000(3) 0.003(3)
O16 0.027(3) 0.016(3) 0.016(3) 0.013(2) 0.012(3) 0.009(2)
N16 0.033(4) 0.013(3) 0.013(3) 0.006(3) 0.008(3) 0.004(3)
C16 0.012(3) 0.012(4) 0.019(4) 0.008(3) 0.009(3) 0.003(3)
O17 0.023(3) 0.017(3) 0.014(3) 0.007(2) 0.007(3) 0.004(3)
N17 0.019(3) 0.018(4) 0.024(4) 0.010(3) 0.009(3) 0.004(3)
C17 0.018(4) 0.018(4) 0.020(4) 0.011(3) 0.008(3) 0.007(3)
O18 0.022(3) 0.012(3) 0.013(3) 0.007(2) 0.004(2) 0.004(2)
N18 0.024(4) 0.021(4) 0.014(3) 0.005(3) 0.009(3) 0.003(3)
C18 0.026(4) 0.018(4) 0.021(4) 0.012(4) 0.006(4) -0.002(4)
O19 0.015(3) 0.023(3) 0.021(3) 0.012(3) 0.008(3) 0.007(2)
N19 0.018(3) 0.013(3) 0.020(4) 0.013(3) 0.009(3) 0.005(3)
C19 0.008(3) 0.019(4) 0.027(4) 0.017(4) 0.005(3) 0.000(3)
O20 0.024(3) 0.015(3) 0.012(3) 0.008(2) 0.005(2) 0.006(2)
N20 0.021(3) 0.013(3) 0.021(4) 0.015(3) 0.009(3) 0.005(3)
C20 0.017(4) 0.013(4) 0.020(4) 0.010(3) 0.011(3) 0.006(3)
O21 0.023(3) 0.010(3) 0.015(3) 0.009(2) 0.004(2) 0.001(2)
N21 0.020(3) 0.014(3) 0.022(4) 0.014(3) 0.008(3) 0.005(3)
C21 0.020(4) 0.014(4) 0.023(4) 0.010(3) 0.005(4) 0.000(3)
O22 0.016(3) 0.015(3) 0.018(3) 0.010(2) 0.004(2) 0.002(2)
N22 0.020(3) 0.015(3) 0.026(4) 0.012(3) 0.013(3) 0.006(3)
C22 0.024(4) 0.025(5) 0.030(5) 0.020(4) 0.011(4) 0.006(4)
O23 0.017(3) 0.011(3) 0.023(3) 0.012(2) 0.003(2) -0.001(2)
N23 0.019(3) 0.014(3) 0.016(3) 0.012(3) 0.008(3) 0.003(3)
C23 0.021(4) 0.025(4) 0.022(4) 0.016(4) 0.009(4) 0.005(4)
O24 0.017(3) 0.007(2) 0.025(3) 0.008(2) 0.004(3) 0.004(2)
N24 0.021(3) 0.020(4) 0.025(4) 0.019(3) 0.014(3) 0.006(3)
C24 0.017(4) 0.018(4) 0.020(4) 0.014(3) 0.004(3) 0.001(3)
O25 0.016(3) 0.018(3) 0.015(3) 0.013(2) 0.008(2) 0.006(2)
N25 0.021(3) 0.011(3) 0.018(4) 0.006(3) 0.011(3) 0.002(3)
C25 0.012(3) 0.013(4) 0.013(4) 0.008(3) 0.006(3) -0.003(3)
O26 0.019(3) 0.017(3) 0.012(3) 0.009(2) 0.011(2) 0.008(2)
N26 0.021(3) 0.016(3) 0.016(3) 0.011(3) 0.009(3) 0.001(3)
C26 0.015(3) 0.016(4) 0.011(4) 0.011(3) 0.004(3) 0.006(3)
O27 0.015(3) 0.020(3) 0.033(4) 0.020(3) 0.007(3) 0.007(2)
N27 0.020(3) 0.017(3) 0.027(4) 0.019(3) 0.014(3) 0.010(3)
C27 0.010(3) 0.019(4) 0.013(4) 0.010(3) 0.004(3) 0.002(3)
O28 0.019(3) 0.028(3) 0.033(4) 0.027(3) 0.011(3) 0.011(3)
N28 0.022(3) 0.024(4) 0.031(4) 0.023(4) 0.016(3) 0.013(3)
C28 0.013(3) 0.017(4) 0.008(3) 0.008(3) 0.006(3) 0.007(3)
O29 0.027(3) 0.013(3) 0.013(3) 0.009(2) 0.014(3) 0.005(2)
N29 0.027(4) 0.024(4) 0.020(4) 0.019(3) 0.009(3) 0.017(3)
C29 0.020(4) 0.019(4) 0.019(4) 0.014(3) 0.006(3) 0.005(3)
O30 0.019(3) 0.013(3) 0.017(3) 0.008(2) 0.009(2) 0.003(2)
C30 0.013(3) 0.017(4) 0.014(4) 0.011(3) 0.003(3) 0.005(3)
N30 0.037(4) 0.022(4) 0.026(4) 0.018(3) 0.018(4) 0.014(4)
O31 0.019(3) 0.026(3) 0.019(3) 0.017(3) 0.014(3) 0.014(3)
N31 0.022(3) 0.006(3) 0.019(4) 0.005(3) 0.012(3) 0.007(3)
C31 0.018(4) 0.020(4) 0.021(4) 0.015(4) 0.008(3) 0.010(3)
O32 0.017(3) 0.015(3) 0.017(3) 0.013(2) 0.012(2) 0.010(2)
N32 0.014(3) 0.016(3) 0.016(3) 0.008(3) 0.008(3) 0.005(3)
C32 0.026(4) 0.018(4) 0.037(5) 0.021(4) 0.015(4) 0.004(4)
O33 0.024(3) 0.017(3) 0.019(3) 0.008(3) 0.009(3) 0.004(3)
N33 0.017(3) 0.013(3) 0.022(4) 0.009(3) 0.012(3) 0.009(3)
C33 0.021(4) 0.014(4) 0.027(5) 0.010(4) 0.007(4) 0.004(3)
O34 0.026(3) 0.010(3) 0.014(3) 0.009(2) 0.012(3) 0.008(2)
N34 0.021(3) 0.021(4) 0.030(4) 0.020(3) 0.013(3) 0.015(3)
C34 0.018(4) 0.025(4) 0.024(5) 0.017(4) 0.002(4) 0.008(4)
O35 0.021(3) 0.007(2) 0.015(3) 0.006(2) 0.008(2) 0.006(2)
C35 0.024(4) 0.017(4) 0.018(4) 0.010(3) 0.015(4) 0.011(3)
N35 0.020(3) 0.015(3) 0.023(4) 0.010(3) 0.015(3) 0.006(3)
O36 0.020(2) 0.0146(19) 0.017(2) 0.0104(17) 0.0116(18) 0.0080(17)
C36 0.013(3) 0.015(4) 0.022(4) 0.007(3) 0.004(3) 0.003(3)
N36 0.027(4) 0.021(4) 0.020(4) 0.011(3) 0.013(3) 0.009(3)
O37 0.014(2) 0.015(3) 0.014(3) 0.009(2) 0.013(2) 0.010(2)
C37 0.025(4) 0.011(4) 0.023(4) 0.007(3) 0.008(4) 0.009(3)
O38 0.016(3) 0.013(3) 0.019(3) 0.011(2) 0.000(2) 0.000(2)
C38 0.025(4) 0.013(4) 0.010(4) 0.006(3) 0.006(3) 0.002(3)
O39 0.020(2) 0.0146(19) 0.017(2) 0.0104(17) 0.0116(18) 0.0080(17)
C39 0.021(4) 0.012(4) 0.017(4) 0.008(3) 0.008(3) 0.007(3)
O40 0.021(3) 0.015(3) 0.017(3) 0.010(2) 0.012(3) 0.004(2)
C40 0.025(4) 0.016(4) 0.017(4) 0.011(3) 0.006(4) 0.011(3)
O41 0.018(3) 0.016(3) 0.029(3) 0.014(3) 0.005(3) 0.004(2)
C41 0.025(4) 0.011(4) 0.033(5) 0.008(4) 0.014(4) 0.008(4)
O42 0.022(3) 0.021(3) 0.027(3) 0.015(3) 0.011(3) 0.008(3)
C42 0.033(5) 0.014(4) 0.054(7) 0.014(5) 0.017(5) 0.009(4)
C43 0.019(4) 0.027(5) 0.028(5) 0.009(4) 0.010(4) 0.012(4)
O43 0.034(9) 0.083(16) 0.081(15) 0.015(12) 0.015(9) 0.003(9)
O44 0.076(7) 0.039(5) 0.040(5) 0.019(4) 0.021(5) 0.014(5)
C44 0.029(5) 0.037(6) 0.031(5) 0.017(5) 0.017(5) 0.012(5)
O45 0.022(3) 0.014(3) 0.061(5) 0.017(3) 0.025(4) 0.007(3)
C45 0.036(6) 0.056(8) 0.040(7) 0.028(6) 0.023(5) 0.021(6)
O46 0.036(4) 0.017(3) 0.086(7) 0.026(4) 0.041(5) 0.012(3)
C46 0.031(5) 0.056(7) 0.022(5) 0.013(5) 0.013(4) 0.029(5)
O47 0.020(3) 0.031(4) 0.025(3) 0.015(3) 0.010(3) 0.002(3)
C47 0.030(4) 0.029(4) 0.043(5) 0.008(4) 0.009(4) 0.016(3)
O48 0.019(3) 0.031(4) 0.031(4) 0.007(3) 0.007(3) 0.004(3)
C48 0.030(4) 0.029(4) 0.043(5) 0.008(4) 0.009(4) 0.016(3)
O49 0.028(4) 0.077(6) 0.071(6) 0.068(6) 0.030(4) 0.028(4)
C49 0.018(4) 0.005(3) 0.017(4) 0.004(3) 0.005(3) 0.003(3)
O50 0.029(3) 0.028(3) 0.027(4) 0.019(3) 0.012(3) 0.008(3)
C50 0.019(4) 0.016(4) 0.020(4) 0.012(3) 0.014(4) 0.007(3)
C51 0.022(4) 0.008(3) 0.023(4) 0.010(3) 0.017(4) 0.009(3)
C52 0.014(3) 0.014(4) 0.016(4) 0.009(3) 0.007(3) 0.003(3)
C53 0.021(4) 0.025(4) 0.028(5) 0.018(4) 0.005(4) 0.006(4)
C54 0.016(4) 0.016(4) 0.015(4) 0.004(3) 0.005(3) 0.001(3)
C55 0.019(4) 0.017(4) 0.018(4) 0.011(3) 0.005(3) 0.010(3)
C56 0.024(4) 0.024(5) 0.029(5) 0.012(4) 0.013(4) 0.014(4)
C57 0.030(5) 0.035(5) 0.021(5) 0.019(4) 0.009(4) 0.004(4)
C58 0.038(5) 0.024(5) 0.021(5) 0.014(4) 0.016(4) 0.005(4)
C59 0.030(5) 0.015(4) 0.019(4) 0.010(3) 0.009(4) -0.001(4)
C60 0.027(4) 0.018(4) 0.021(4) 0.013(4) 0.013(4) 0.003(4)
C61 0.025(4) 0.015(4) 0.024(4) 0.014(3) 0.018(4) 0.005(3)
C62 0.016(4) 0.017(4) 0.023(4) 0.012(4) 0.012(3) 0.004(3)
C63 0.018(4) 0.014(4) 0.025(4) 0.012(3) 0.015(4) 0.009(3)
C64 0.019(4) 0.018(4) 0.018(4) 0.009(3) 0.010(3) -0.002(3)
C65 0.015(4) 0.019(4) 0.022(4) 0.011(4) 0.010(3) 0.006(3)
C66 0.022(4) 0.022(4) 0.024(5) 0.009(4) 0.007(4) 0.012(4)
C67 0.018(4) 0.015(4) 0.015(4) 0.009(3) 0.008(3) 0.002(3)
C68 0.016(4) 0.013(4) 0.022(4) 0.007(3) 0.007(3) 0.001(3)
C69 0.016(4) 0.018(4) 0.026(5) 0.010(4) 0.007(4) -0.003(3)
C70 0.032(5) 0.030(5) 0.021(5) 0.011(4) 0.012(4) 0.011(4)
C71 0.031(5) 0.037(5) 0.023(5) 0.021(4) 0.013(4) 0.012(4)
C72 0.029(5) 0.035(5) 0.019(5) 0.015(4) 0.012(4) 0.013(4)
C73 0.019(4) 0.012(4) 0.020(4) 0.010(3) 0.004(3) 0.006(3)
C74 0.015(3) 0.014(4) 0.020(4) 0.014(3) 0.005(3) 0.003(3)
C75 0.011(3) 0.015(4) 0.028(4) 0.016(4) 0.010(3) 0.003(3)
C76 0.017(4) 0.015(4) 0.018(4) 0.011(3) 0.009(3) 0.006(3)
C77 0.031(5) 0.015(4) 0.024(5) 0.012(4) 0.009(4) 0.008(4)
C78 0.020(4) 0.021(4) 0.015(4) 0.013(3) 0.011(3) 0.007(3)
C79 0.022(4) 0.017(4) 0.024(4) 0.013(4) 0.011(4) 0.008(3)
C80 0.026(4) 0.019(4) 0.034(5) 0.020(4) 0.018(4) 0.014(4)
C81 0.022(4) 0.022(4) 0.028(5) 0.013(4) 0.016(4) 0.005(4)
C82 0.022(4) 0.030(5) 0.019(4) 0.012(4) 0.007(4) 0.002(4)
C83 0.020(4) 0.022(4) 0.020(4) 0.012(4) 0.007(4) 0.005(4)
C84 0.019(4) 0.013(4) 0.024(4) 0.010(3) 0.008(4) 0.003(3)
C85 0.017(4) 0.010(3) 0.017(4) 0.008(3) 0.006(3) 0.002(3)
C86 0.018(4) 0.008(3) 0.023(4) 0.012(3) 0.001(3) 0.001(3)
C87 0.019(4) 0.013(4) 0.017(4) 0.011(3) 0.002(3) 0.003(3)
C88 0.030(4) 0.011(3) 0.009(4) 0.005(3) 0.008(3) 0.009(3)
C89 0.032(5) 0.011(4) 0.015(4) 0.008(3) 0.003(4) 0.006(3)
C90 0.032(5) 0.025(5) 0.024(5) 0.012(4) 0.003(4) 0.004(4)
C91 0.050(4) 0.020(3) 0.038(4) 0.013(3) 0.030(4) 0.011(3)
C92 0.042(5) 0.018(4) 0.038(6) 0.011(4) 0.020(5) 0.011(4)
C93 0.040(5) 0.035(6) 0.048(7) 0.020(6) 0.029(6) 0.020(5)
C94 0.050(4) 0.020(3) 0.038(4) 0.013(3) 0.030(4) 0.011(3)
C95 0.071(8) 0.029(5) 0.044(7) 0.026(5) 0.041(7) 0.021(6)
C96 0.053(6) 0.018(4) 0.029(5) 0.013(4) 0.026(5) 0.005(5)
C97 0.021(4) 0.014(4) 0.021(4) 0.013(3) 0.007(4) 0.011(3)
C98 0.014(3) 0.011(2) 0.020(3) 0.012(2) 0.004(2) 0.000(2)
C99 0.014(3) 0.011(2) 0.020(3) 0.012(2) 0.004(2) 0.000(2)
C100 0.022(4) 0.017(4) 0.021(4) 0.009(4) 0.007(4) 0.006(3)
C101 0.025(4) 0.029(5) 0.021(5) 0.011(4) 0.009(4) -0.002(4)
C102 0.016(4) 0.018(4) 0.025(5) 0.005(4) 0.007(4) 0.008(3)
C103 0.018(4) 0.037(6) 0.024(5) 0.008(4) 0.002(4) 0.005(4)
C104 0.021(5) 0.062(8) 0.017(5) 0.001(5) -0.001(4) 0.002(5)
C105 0.031(6) 0.047(7) 0.038(6) -0.002(6) 0.020(5) -0.017(6)
C106 0.033(6) 0.057(8) 0.036(6) 0.012(6) 0.021(5) -0.009(6)
C107 0.026(5) 0.034(6) 0.026(5) 0.011(4) 0.007(4) -0.002(4)
C108 0.022(4) 0.015(4) 0.015(4) 0.010(3) 0.003(3) -0.002(3)
C109 0.020(4) 0.016(4) 0.020(4) 0.013(3) 0.010(3) 0.003(3)
C110 0.014(3) 0.014(4) 0.017(4) 0.011(3) 0.006(3) 0.006(3)
C111 0.019(4) 0.013(4) 0.015(4) 0.007(3) 0.012(3) 0.005(3)
C112 0.010(3) 0.017(4) 0.017(4) 0.011(3) 0.009(3) 0.001(3)
C113 0.021(3) 0.015(3) 0.023(3) 0.017(3) 0.007(3) 0.005(2)
C114 0.021(3) 0.015(3) 0.023(3) 0.017(3) 0.007(3) 0.005(2)
C115 0.019(4) 0.022(4) 0.018(4) 0.015(4) 0.008(3) 0.008(3)
C116 0.020(4) 0.012(4) 0.028(5) 0.011(4) 0.010(4) 0.004(3)
C117 0.020(4) 0.017(4) 0.020(4) 0.007(4) 0.004(4) -0.001(3)
C118 0.018(4) 0.022(4) 0.023(5) 0.010(4) -0.002(4) -0.004(4)
C119 0.020(4) 0.028(5) 0.025(5) 0.020(4) 0.007(4) 0.008(4)
C120 0.016(4) 0.017(4) 0.022(4) 0.012(3) 0.011(3) 0.004(3)
C121 0.010(3) 0.015(4) 0.025(4) 0.014(3) 0.008(3) 0.006(3)
C122 0.017(4) 0.012(4) 0.022(4) 0.011(3) 0.008(3) 0.003(3)
C123 0.014(3) 0.011(3) 0.021(4) 0.013(3) 0.005(3) 0.004(3)
C124 0.016(4) 0.020(4) 0.019(4) 0.011(3) 0.012(3) 0.010(3)
C125 0.023(4) 0.015(4) 0.022(4) 0.007(3) 0.008(4) -0.002(3)
C126 0.020(4) 0.017(4) 0.018(4) 0.013(3) 0.014(3) 0.010(3)
C127 0.023(4) 0.026(4) 0.020(4) 0.016(4) 0.016(4) 0.014(4)
C128 0.029(5) 0.027(5) 0.028(5) 0.021(4) 0.016(4) 0.010(4)
C129 0.023(4) 0.031(5) 0.033(5) 0.027(4) 0.018(4) 0.019(4)
C130 0.034(5) 0.018(4) 0.047(6) 0.022(5) 0.024(5) 0.016(4)
C131 0.021(4) 0.022(4) 0.034(5) 0.022(4) 0.011(4) 0.003(4)
C132 0.023(4) 0.013(4) 0.019(4) 0.008(3) 0.009(4) 0.007(3)
C133 0.019(4) 0.018(4) 0.019(4) 0.013(3) 0.007(3) 0.013(3)
C134 0.0130(19) 0.014(2) 0.016(2) 0.0108(18) 0.0077(18) 0.0044(17)
C135 0.0130(19) 0.014(2) 0.016(2) 0.0108(18) 0.0077(18) 0.0044(17)
C136 0.0130(19) 0.014(2) 0.016(2) 0.0108(18) 0.0077(18) 0.0044(17)
C137 0.013(3) 0.020(4) 0.015(4) 0.012(3) 0.007(3) 0.002(3)
C138 0.026(4) 0.024(4) 0.021(4) 0.015(4) 0.011(4) 0.006(4)
C139 0.013(3) 0.017(4) 0.027(5) 0.017(4) 0.005(3) 0.001(3)
C140 0.021(4) 0.015(4) 0.023(4) 0.011(4) 0.006(4) 0.005(3)
C141 0.025(4) 0.015(4) 0.028(5) 0.008(4) 0.005(4) 0.003(4)
C142 0.026(5) 0.026(5) 0.058(7) 0.034(5) 0.016(5) 0.014(4)
C143 0.028(5) 0.033(5) 0.037(6) 0.029(5) 0.010(4) 0.009(4)
C144 0.024(4) 0.034(5) 0.031(5) 0.029(5) 0.009(4) 0.011(4)
C145 0.011(3) 0.016(4) 0.014(4) 0.007(3) 0.007(3) 0.004(3)
C146 0.013(2) 0.014(3) 0.014(3) 0.009(2) 0.005(2) 0.007(2)
C147 0.013(2) 0.014(3) 0.014(3) 0.009(2) 0.005(2) 0.007(2)
C148 0.021(4) 0.011(3) 0.016(4) 0.008(3) 0.011(3) 0.003(3)
C149 0.023(4) 0.014(4) 0.017(4) 0.008(3) 0.010(4) 0.006(3)
C150 0.019(4) 0.018(4) 0.016(4) 0.011(3) 0.014(3) 0.011(3)
C151 0.021(4) 0.018(4) 0.019(4) 0.011(3) 0.009(4) 0.005(3)
C152 0.024(4) 0.028(5) 0.012(4) 0.009(4) 0.007(4) 0.000(4)
C153 0.027(4) 0.027(5) 0.036(5) 0.024(4) 0.022(4) 0.009(4)
C154 0.030(5) 0.018(4) 0.024(5) 0.013(4) 0.009(4) -0.002(4)
C155 0.018(4) 0.019(4) 0.024(4) 0.017(4) 0.008(4) 0.004(3)
C156 0.026(4) 0.009(3) 0.016(4) 0.005(3) 0.014(4) 0.009(3)
C157 0.016(4) 0.011(3) 0.016(4) 0.008(3) 0.001(3) 0.000(3)
C158 0.022(3) 0.011(2) 0.010(3) 0.007(2) 0.006(2) 0.007(2)
C159 0.022(3) 0.011(2) 0.010(3) 0.007(2) 0.006(2) 0.007(2)
C160 0.019(4) 0.017(4) 0.014(4) 0.011(3) 0.008(3) 0.000(3)
C161 0.022(4) 0.012(3) 0.015(4) 0.011(3) 0.008(3) 0.007(3)
C162 0.024(4) 0.027(5) 0.023(5) 0.018(4) 0.012(4) 0.012(4)
C163 0.024(4) 0.035(5) 0.015(4) 0.019(4) 0.008(4) 0.008(4)
C164 0.037(5) 0.041(6) 0.034(6) 0.031(5) 0.021(5) 0.018(5)
C165 0.037(4) 0.032(4) 0.042(4) 0.029(4) 0.026(4) 0.016(3)
C166 0.044(6) 0.049(6) 0.034(6) 0.035(5) 0.030(5) 0.034(5)
C167 0.029(5) 0.052(7) 0.038(6) 0.039(6) 0.021(5) 0.018(5)
C168 0.037(4) 0.032(4) 0.042(4) 0.029(4) 0.026(4) 0.016(3)
C169 0.013(3) 0.020(4) 0.013(4) 0.010(3) 0.001(3) 0.002(3)
C170 0.019(4) 0.009(3) 0.016(4) 0.009(3) 0.006(3) 0.005(3)
C171 0.023(4) 0.009(3) 0.014(4) 0.006(3) 0.006(3) 0.003(3)
C172 0.029(5) 0.015(4) 0.016(4) 0.010(3) 0.002(4) 0.002(4)
C173 0.049(6) 0.022(5) 0.026(5) 0.016(4) 0.022(5) 0.009(5)
C174 0.051(5) 0.042(4) 0.042(5) 0.028(4) 0.012(4) 0.033(4)
C175 0.030(5) 0.044(6) 0.018(5) 0.020(5) 0.005(4) 0.013(5)
C176 0.039(6) 0.078(9) 0.010(5) 0.014(5) 0.004(4) 0.028(7)
C177 0.059(8) 0.066(9) 0.038(7) 0.026(7) 0.017(6) 0.049(8)
C178 0.051(5) 0.042(4) 0.042(5) 0.028(4) 0.012(4) 0.033(4)
C179 0.049(7) 0.039(6) 0.049(7) 0.034(6) 0.025(6) 0.031(6)
C180 0.015(3) 0.017(4) 0.016(4) 0.013(3) 0.004(3) 0.005(3)
C181 0.023(4) 0.011(4) 0.024(4) 0.012(3) 0.014(4) 0.011(3)
C182 0.020(4) 0.010(3) 0.016(4) 0.005(3) 0.011(3) 0.005(3)
C183 0.015(3) 0.015(4) 0.017(4) 0.011(3) 0.007(3) 0.007(3)
C184 0.018(4) 0.023(4) 0.019(4) 0.018(4) 0.011(3) 0.006(3)
C185 0.015(3) 0.017(4) 0.023(4) 0.013(3) 0.016(3) 0.009(3)
C186 0.029(4) 0.012(4) 0.020(4) 0.009(3) 0.011(4) 0.007(3)
C187 0.021(4) 0.011(3) 0.016(4) 0.010(3) 0.009(3) 0.007(3)
C188 0.019(4) 0.015(4) 0.028(5) 0.015(4) 0.013(4) 0.008(3)
C189 0.025(4) 0.025(5) 0.036(5) 0.024(4) 0.016(4) 0.008(4)
C190 0.021(4) 0.032(5) 0.026(5) 0.019(4) 0.012(4) 0.014(4)
C191 0.014(4) 0.016(4) 0.024(4) 0.010(4) 0.006(3) 0.004(3)
C192 0.026(4) 0.014(4) 0.023(4) 0.013(3) 0.014(4) 0.010(3)
C193 0.015(4) 0.018(4) 0.014(4) 0.009(3) 0.007(3) -0.004(3)
C194 0.009(3) 0.015(4) 0.027(4) 0.016(4) 0.008(3) 0.004(3)
C195 0.020(4) 0.020(4) 0.023(4) 0.015(4) 0.017(4) 0.008(3)
C196 0.025(4) 0.022(4) 0.021(4) 0.016(4) 0.011(4) 0.009(4)
C197 0.022(4) 0.021(4) 0.023(5) 0.014(4) 0.006(4) 0.007(4)
C198 0.022(4) 0.009(4) 0.018(4) -0.001(3) 0.013(4) 0.003(3)
C199 0.019(4) 0.019(4) 0.023(4) 0.013(4) 0.009(4) 0.003(3)
C200 0.029(5) 0.022(4) 0.020(4) 0.009(4) 0.013(4) 0.005(4)
C201 0.028(5) 0.014(4) 0.029(5) 0.001(4) 0.012(4) -0.002(4)
C202 0.033(5) 0.013(4) 0.035(5) 0.007(4) 0.021(5) 0.002(4)
C203 0.027(4) 0.011(4) 0.029(5) 0.011(4) 0.014(4) 0.009(3)
C204 0.024(4) 0.018(4) 0.020(4) 0.013(4) 0.010(4) 0.001(3)
C205 0.014(4) 0.022(4) 0.021(4) 0.013(4) 0.006(3) -0.004(3)
C206 0.013(3) 0.016(4) 0.019(4) 0.012(3) 0.007(3) 0.000(3)
C207 0.009(3) 0.016(4) 0.020(4) 0.015(3) 0.008(3) 0.005(3)
C208 0.013(3) 0.013(3) 0.013(4) 0.007(3) 0.010(3) 0.009(3)
C209 0.021(4) 0.015(4) 0.024(4) 0.012(4) 0.012(4) 0.005(3)
C210 0.025(4) 0.025(5) 0.030(5) 0.018(4) 0.018(4) 0.005(4)
C211 0.022(4) 0.016(4) 0.030(5) 0.010(4) 0.013(4) 0.008(4)
C212 0.026(5) 0.017(4) 0.038(6) 0.008(4) 0.016(5) 0.004(4)
C213 0.034(6) 0.018(5) 0.048(7) 0.002(5) 0.016(5) 0.001(4)
C214 0.039(6) 0.011(4) 0.068(9) 0.015(5) 0.022(6) 0.002(4)
C215 0.061(8) 0.019(5) 0.064(8) 0.022(6) 0.034(7) 0.001(5)
C216 0.045(6) 0.017(4) 0.037(6) 0.015(4) 0.027(5) 0.007(4)
C217 0.046(7) 0.048(7) 0.023(5) 0.017(5) 0.009(5) 0.006(6)
C218 0.22(3) 0.064(10) 0.058(10) 0.052(9) 0.088(14) 0.092(14)

loop_
_atom_type_symbol
_atom_type_description
_atom_type_scat_dispersion_real
_atom_type_scat_dispersion_imag
_atom_type_scat_source
C C 0.0033 0.0016 'International Tables Vol C Tables 4.2.6.8 and 6.1.1.4'
H H 0.0000 0.0000 'International Tables Vol C Tables 4.2.6.8 and 6.1.1.4'
N N 0.0061 0.0033 'International Tables Vol C Tables 4.2.6.8 and 6.1.1.4'
O O 0.0106 0.0060 'International Tables Vol C Tables 4.2.6.8 and 6.1.1.4'
Tb Tb -0.1723 4.1537 'International Tables Vol C Tables 4.2.6.8 and 6.1.1.4'

loop_
_geom_angle_atom_site_label_1
_geom_angle_atom_site_label_2
_geom_angle_atom_site_label_3
_geom_angle
_geom_angle_site_symmetry_1
_geom_angle_site_symmetry_3
_geom_angle_publ_flag
O1 Tb1 O5 112.4(2) . . ?
O1 Tb1 O9 107.3(2) . . ?
O5 Tb1 O9 125.6(2) . . ?
O1 Tb1 O10 161.1(2) . . ?
O5 Tb1 O10 78.3(2) . . ?
O9 Tb1 O10 75.6(2) . . ?
O1 Tb1 O13 76.9(2) . . ?
O5 Tb1 O13 76.7(2) . . ?
O9 Tb1 O13 77.7(2) . . ?
O10 Tb1 O13 121.5(2) . . ?
O1 Tb1 O6 79.7(2) . . ?
O5 Tb1 O6 74.4(2) . . ?
O9 Tb1 O6 149.9(2) . . ?
O10 Tb1 O6 88.9(2) . . ?
O13 Tb1 O6 132.0(2) . . ?
O1 Tb1 O2 76.8(2) . . ?
O5 Tb1 O2 145.9(2) . . ?
O9 Tb1 O2 77.9(2) . . ?
O10 Tb1 O2 85.9(2) . . ?
O13 Tb1 O2 136.5(2) . . ?
O6 Tb1 O2 75.3(2) . . ?
C1 O1 Tb1 126.6(6) . . ?
C1 N1 N2 111.3(7) . . ?
C1 N1 C6 127.7(7) . . ?
N2 N1 C6 120.4(7) . . ?
O1 C1 C2 133.3(8) . . ?
O1 C1 N1 120.8(8) . . ?
C2 C1 N1 105.9(7) . . ?
O3 Tb2 O11 124.3(2) . . ?
O3 Tb2 O7 122.1(2) . . ?
O11 Tb2 O7 96.3(2) . . ?
O3 Tb2 O4 74.9(2) . . ?
O11 Tb2 O4 150.7(2) . . ?
O7 Tb2 O4 88.8(2) . . ?
O3 Tb2 O8 144.4(2) . . ?
O11 Tb2 O8 78.6(2) . . ?
O7 Tb2 O8 75.3(2) . . ?
O4 Tb2 O8 74.8(2) . . ?
O3 Tb2 O12 75.2(2) . . ?
O11 Tb2 O12 75.9(2) . . ?
O7 Tb2 O12 161.6(2) . . ?
O4 Tb2 O12 90.3(2) . . ?
O8 Tb2 O12 86.8(2) . . ?
O3 Tb2 O14 75.1(2) . . ?
O11 Tb2 O14 76.0(2) . . ?
O7 Tb2 O14 77.9(2) . . ?
O4 Tb2 O14 133.2(2) . . ?
O8 Tb2 O14 140.4(2) . . ?
O12 Tb2 O14 115.3(2) . . ?
C3 O2 Tb1 135.6(6) . . ?
C4 N2 N1 105.8(7) . . ?
C1 C2 C3 122.7(7) . . ?
C1 C2 C4 105.5(7) . . ?
C3 C2 C4 131.7(8) . . ?
O15 Tb3 O23 122.5(2) . . ?
O15 Tb3 O16 74.9(2) . . ?
O23 Tb3 O16 149.8(2) . . ?
O15 Tb3 O19 115.6(2) . . ?
O23 Tb3 O19 109.0(2) . . ?
O16 Tb3 O19 79.2(2) . . ?
O15 Tb3 O20 148.0(2) . . ?
O23 Tb3 O20 76.1(2) . . ?
O16 Tb3 O20 78.2(2) . . ?
O19 Tb3 O20 75.4(2) . . ?
O15 Tb3 O24 74.5(2) . . ?
O23 Tb3 O24 74.4(2) . . ?
O16 Tb3 O24 89.1(2) . . ?
O19 Tb3 O24 161.3(2) . . ?
O20 Tb3 O24 88.0(2) . . ?
O15 Tb3 O27 75.9(2) . . ?
O23 Tb3 O27 74.0(2) . . ?
O16 Tb3 O27 136.2(2) . . ?
O19 Tb3 O27 84.8(2) . . ?
O20 Tb3 O27 136.1(2) . . ?
O24 Tb3 O27 113.5(2) . . ?
C16 O3 Tb2 128.1(5) . . ?
O2 C3 C2 120.6(8) . . ?
O2 C3 C12 118.2(7) . . ?
C2 C3 C12 121.2(7) . . ?
C16 N3 N4 111.0(6) . . ?
C16 N3 C19 128.1(7) . . ?
N4 N3 C19 120.6(7) . . ?
O17 Tb4 O25 109.5(2) . . ?
O17 Tb4 O22 116.0(2) . . ?
O25 Tb4 O22 121.0(2) . . ?
O17 Tb4 O28 80.4(2) . . ?
O25 Tb4 O28 74.0(2) . . ?
O22 Tb4 O28 78.7(2) . . ?
O17 Tb4 O21 78.2(2) . . ?
O25 Tb4 O21 151.9(2) . . ?
O22 Tb4 O21 75.1(2) . . ?
O28 Tb4 O21 134.0(2) . . ?
O17 Tb4 O26 157.6(2) . . ?
O25 Tb4 O26 74.5(2) . . ?
O22 Tb4 O26 77.1(2) . . ?
O28 Tb4 O26 121.2(2) . . ?
O21 Tb4 O26 88.7(2) . . ?
O17 Tb4 O18 74.8(2) . . ?
O25 Tb4 O18 77.6(2) . . ?
O22 Tb4 O18 148.2(2) . . ?
O28 Tb4 O18 133.1(2) . . ?
O21 Tb4 O18 78.5(2) . . ?
O26 Tb4 O18 84.8(2) . . ?
C14 O4 Tb2 137.3(5) . . ?
N2 C4 C2 111.5(8) . . ?
N2 C4 C5 118.3(7) . . ?
C2 C4 C5 130.2(8) . . ?
C17 N4 N3 107.2(7) . . ?
O29 Tb5 O37 118.92(19) . . ?
O29 Tb5 O38 75.6(2) . . ?
O37 Tb5 O38 75.3(2) . . ?
O29 Tb5 O33 112.0(2) . . ?
O37 Tb5 O33 116.4(2) . . ?
O38 Tb5 O33 155.7(2) . . ?
O29 Tb5 O34 150.3(2) . . ?
O37 Tb5 O34 78.10(19) . . ?
O38 Tb5 O34 86.9(2) . . ?
O33 Tb5 O34 75.7(2) . . ?
O29 Tb5 O30 75.6(2) . . ?
O37 Tb5 O30 151.1(2) . . ?
O38 Tb5 O30 85.7(2) . . ?
O33 Tb5 O30 74.6(2) . . ?
O34 Tb5 O30 79.4(2) . . ?
O29 Tb5 O41 77.2(2) . . ?
O37 Tb5 O41 73.2(2) . . ?
O38 Tb5 O41 120.1(2) . . ?
O33 Tb5 O41 84.2(2) . . ?
O34 Tb5 O41 132.4(2) . . ?
O30 Tb5 O41 135.7(2) . . ?
C25 O5 Tb1 131.5(6) . . ?
N6 N5 C25 111.8(7) . . ?
N6 N5 C30 121.4(6) . . ?
C25 N5 C30 126.8(7) . . ?
O35 Tb6 O39 123.0(2) . . ?
O35 Tb6 O31 115.0(2) . . ?
O39 Tb6 O31 109.1(2) . . ?
O35 Tb6 O40 75.7(2) . . ?
O39 Tb6 O40 74.8(2) . . ?
O31 Tb6 O40 160.0(2) . . ?
O35 Tb6 O32 147.8(2) . . ?
O39 Tb6 O32 75.1(2) . . ?
O31 Tb6 O32 76.8(2) . . ?
O40 Tb6 O32 85.6(2) . . ?
O35 Tb6 O36 75.0(2) . . ?
O39 Tb6 O36 150.0(2) . . ?
O31 Tb6 O36 78.3(2) . . ?
O40 Tb6 O36 89.0(2) . . ?
O32 Tb6 O36 78.7(2) . . ?
O35 Tb6 O42 78.4(2) . . ?
O39 Tb6 O42 74.4(2) . . ?
O31 Tb6 O42 81.5(2) . . ?
O40 Tb6 O42 118.1(2) . . ?
O32 Tb6 O42 133.8(2) . . ?
O36 Tb6 O42 135.4(2) . . ?
C27 O6 Tb1 138.8(6) . . ?
C28 N6 N5 106.7(6) . . ?
C11 C6 N1 120.8(8) . . ?
C11 C6 C7 120.0(9) . . ?
N1 C6 C7 119.2(9) . . ?
C40 O7 Tb2 130.6(6) . . ?
C40 N7 N8 113.2(8) . . ?
C40 N7 C43 128.6(8) . . ?
N8 N7 C43 117.5(8) . . ?
C8 C7 C6 119.4(10) . . ?
C38 O8 Tb2 137.5(6) . . ?
C41 N8 N7 104.9(8) . . ?
C7 C8 C9 121.1(10) . . ?
C49 O9 Tb1 130.3(6) . . ?
C49 N9 N10 113.1(7) . . ?
C49 N9 C54 128.7(7) . . ?
N10 N9 C54 118.1(7) . . ?
C10 C9 C8 118.8(9) . . ?
C51 O10 Tb1 138.3(6) . . ?
C52 N10 N9 106.1(7) . . ?
C9 C10 C11 121.8(11) . . ?
C64 O11 Tb2 128.7(6) . . ?
C64 N11 N12 110.0(8) . . ?
C64 N11 C67 129.3(8) . . ?
N12 N11 C67 120.3(7) . . ?
C6 C11 C10 118.7(9) . . ?
C62 O12 Tb2 137.3(6) . . ?
C65 N12 N11 107.0(7) . . ?
C3 C12 C13 112.8(7) . . ?
C73 N13 N14 110.1(7) . . ?
C73 N13 C78 129.4(7) . . ?
N14 N13 C78 120.1(7) . . ?
C14 C13 C12 114.8(7) . . ?
C76 N14 N13 106.1(7) . . ?
O4 C14 C15 120.5(7) . . ?
O4 C14 C13 118.6(7) . . ?
C15 C14 C13 120.8(8) . . ?
C73 O15 Tb3 127.5(6) . . ?
C88 N15 N16 113.2(8) . . ?
C88 N15 C91 127.0(9) . . ?
N16 N15 C91 119.7(8) . . ?
C14 C15 C16 122.6(8) . . ?
C14 C15 C17 132.8(8) . . ?
C16 C15 C17 104.6(7) . . ?
C75 O16 Tb3 138.1(6) . . ?
C89 N16 N15 104.8(7) . . ?
O3 C16 N3 124.3(7) . . ?
O3 C16 C15 129.6(8) . . ?
N3 C16 C15 106.0(7) . . ?
C88 O17 Tb4 126.0(6) . . ?
C97 N17 N18 112.3(7) . . ?
C97 N17 C102 128.9(8) . . ?
N18 N17 C102 116.8(7) . . ?
N4 C17 C15 111.3(8) . . ?
N4 C17 C18 119.4(8) . . ?
C15 C17 C18 129.3(8) . . ?
C86 O18 Tb4 135.4(6) . . ?
C100 N18 N17 105.9(7) . . ?
C97 O19 Tb3 129.4(5) . . ?
C112 N19 C115 129.9(7) . . ?
C112 N19 N20 111.3(7) . . ?
C115 N19 N20 118.7(7) . . ?
C24 C19 C20 120.5(7) . . ?
C24 C19 N3 120.3(8) . . ?
C20 C19 N3 119.2(8) . . ?
C99 O20 Tb3 139.9(6) . . ?
C113 N20 N19 105.6(6) . . ?
C21 C20 C19 119.4(8) . . ?
C110 O21 Tb4 138.2(5) . . ?
C121 N21 N22 111.2(7) . . ?
C121 N21 C126 127.9(7) . . ?
N22 N21 C126 120.2(7) . . ?
C20 C21 C22 120.4(8) . . ?
C112 O22 Tb4 130.6(5) . . ?
C124 N22 N21 105.9(7) . . ?
C23 C22 C21 119.4(8) . . ?
C121 O23 Tb3 130.1(5) . . ?
C136 N23 N24 111.8(7) . . ?
C136 N23 C139 129.1(8) . . ?
N24 N23 C139 119.1(7) . . ?
C22 C23 C24 121.2(9) . . ?
C123 O24 Tb3 140.4(5) . . ?
C137 N24 N23 107.1(7) . . ?
C19 C24 C23 119.0(8) . . ?
C136 O25 Tb4 131.5(5) . . ?
C145 N25 C150 128.2(7) . . ?
C145 N25 N26 111.4(6) . . ?
C150 N25 N26 120.3(7) . . ?
O5 C25 N5 124.3(8) . . ?
O5 C25 C26 131.4(8) . . ?
N5 C25 C26 104.4(7) . . ?
C134 O26 Tb4 139.4(6) . . ?
C148 N26 N25 105.9(7) . . ?
C25 C26 C27 122.2(7) . . ?
C25 C26 C28 106.2(7) . . ?
C27 C26 C28 131.5(8) . . ?
C160 N27 N28 111.7(7) . . ?
C160 N27 C163 129.8(8) . . ?
N28 N27 C163 117.8(7) . . ?
O6 C27 C26 120.5(8) . . ?
O6 C27 C36 119.7(8) . . ?
C26 C27 C36 119.7(7) . . ?
C161 N28 N27 105.3(7) . . ?
N6 C28 C26 110.9(7) . . ?
N6 C28 C29 119.4(7) . . ?
C26 C28 C29 129.7(8) . . ?
C145 O29 Tb5 130.5(5) . . ?
C169 N29 N30 111.1(7) . . ?
C169 N29 C174 129.9(9) . . ?
N30 N29 C174 118.9(8) . . ?
C147 O30 Tb5 136.7(5) . . ?
C31 C30 C35 120.4(8) . . ?
C31 C30 N5 118.0(8) . . ?
C35 C30 N5 121.6(7) . . ?
C172 N30 N29 107.1(7) . . ?
C160 O31 Tb6 128.0(5) . . ?
N32 N31 C184 111.3(7) . . ?
N32 N31 C187 121.2(6) . . ?
C184 N31 C187 127.3(7) . . ?
C32 C31 C30 118.6(9) . . ?
C158 O32 Tb6 137.4(6) . . ?
C185 N32 N31 106.5(7) . . ?
C33 C32 C31 121.2(8) . . ?
C169 O33 Tb5 124.0(6) . . ?
C193 N33 N34 112.2(7) . . ?
C193 N33 C198 128.5(8) . . ?
N34 N33 C198 118.9(7) . . ?
C32 C33 C34 119.1(9) . . ?
C171 O34 Tb5 136.9(6) . . ?
C196 N34 N33 105.9(7) . . ?
C35 C34 C33 121.6(10) . . ?
C184 O35 Tb6 128.8(5) . . ?
C34 C35 C30 119.1(8) . . ?
C208 N35 N36 111.4(7) . . ?
C208 N35 C211 129.9(8) . . ?
N36 N35 C211 118.6(8) . . ?
C182 O36 Tb6 137.5(6) . . ?
C27 C36 C37 115.7(8) . . ?
C209 N36 N35 105.8(8) . . ?
C193 O37 Tb5 131.3(5) . . ?
C36 C37 C38 112.6(7) . . ?
C195 O38 Tb5 138.3(6) . . ?
O8 C38 C39 123.2(8) . . ?
O8 C38 C37 115.8(8) . . ?
C39 C38 C37 120.7(7) . . ?
C208 O39 Tb6 131.2(5) . . ?
C38 C39 C41 134.2(8) . . ?
C38 C39 C40 121.0(8) . . ?
C41 C39 C40 104.2(8) . . ?
C206 O40 Tb6 139.4(5) . . ?
O7 C40 N7 124.2(9) . . ?
O7 C40 C39 131.0(9) . . ?
N7 C40 C39 104.9(7) . . ?
N8 C41 C39 112.8(8) . . ?
N8 C41 C42 117.9(8) . . ?
C39 C41 C42 129.2(9) . . ?
C44 C43 C48 119.7(10) . . ?
C44 C43 N7 120.5(9) . . ?
C48 C43 N7 119.7(10) . . ?
C43 C44 C45 119.6(11) . . ?
C46 C45 C44 119.4(11) . . ?
C47 C46 C45 120.4(11) . . ?
C46 C47 C48 120.9(11) . . ?
C43 C48 C47 119.7(12) . . ?
O9 C49 N9 124.8(8) . . ?
O9 C49 C50 130.7(8) . . ?
N9 C49 C50 104.4(7) . . ?
C51 C50 C49 122.5(8) . . ?
C51 C50 C52 131.9(7) . . ?
C49 C50 C52 105.6(7) . . ?
O10 C51 C50 122.1(7) . . ?
O10 C51 C60 116.3(8) . . ?
C50 C51 C60 121.6(7) . . ?
N10 C52 C50 110.8(7) . . ?
N10 C52 C53 118.9(7) . . ?
C50 C52 C53 130.3(8) . . ?
C55 C54 C59 122.2(9) . . ?
C55 C54 N9 120.0(8) . . ?
C59 C54 N9 117.8(8) . . ?
C54 C55 C56 120.6(8) . . ?
C55 C56 C57 119.0(10) . . ?
C58 C57 C56 120.3(9) . . ?
C57 C58 C59 120.6(9) . . ?
C54 C59 C58 117.4(9) . . ?
C61 C60 C51 113.0(7) . . ?
C62 C61 C60 115.5(8) . . ?
O12 C62 C63 121.3(9) . . ?
O12 C62 C61 118.2(8) . . ?
C63 C62 C61 120.4(8) . . ?
C64 C63 C65 105.8(8) . . ?
C64 C63 C62 122.2(8) . . ?
C65 C63 C62 131.6(9) . . ?
O11 C64 N11 121.4(9) . . ?
O11 C64 C63 132.1(8) . . ?
N11 C64 C63 106.4(8) . . ?
N12 C65 C63 110.8(8) . . ?
N12 C65 C66 118.1(8) . . ?
C63 C65 C66 131.2(9) . . ?
C68 C67 C72 120.4(9) . . ?
C68 C67 N11 121.4(7) . . ?
C72 C67 N11 118.2(8) . . ?
C67 C68 C69 120.2(8) . . ?
C68 C69 C70 119.4(10) . . ?
C71 C70 C69 120.0(10) . . ?
C70 C71 C72 121.8(9) . . ?
C67 C72 C71 118.2(10) . . ?
O15 C73 N13 122.1(8) . . ?
O15 C73 C74 129.5(8) . . ?
N13 C73 C74 108.4(7) . . ?
C73 C74 C75 124.6(7) . . ?
C73 C74 C76 103.7(8) . . ?
C75 C74 C76 131.5(8) . . ?
O16 C75 C74 118.5(8) . . ?
O16 C75 C84 118.2(8) . . ?
C74 C75 C84 123.2(7) . . ?
N14 C76 C74 111.7(8) . . ?
N14 C76 C77 120.3(7) . . ?
C74 C76 C77 128.1(8) . . ?
C79 C78 C83 119.8(9) . . ?
C79 C78 N13 119.7(8) . . ?
C83 C78 N13 120.5(8) . . ?
C78 C79 C80 118.4(9) . . ?
C81 C80 C79 122.0(9) . . ?
C80 C81 C82 118.8(10) . . ?
C83 C82 C81 120.7(9) . . ?
C82 C83 C78 120.1(9) . . ?
C75 C84 C85 114.1(7) . . ?
C86 C85 C84 112.5(7) . . ?
O18 C86 C87 120.7(8) . . ?
O18 C86 C85 119.9(8) . . ?
C87 C86 C85 119.4(7) . . ?
C89 C87 C88 105.4(8) . . ?
C89 C87 C86 132.5(8) . . ?
C88 C87 C86 121.9(7) . . ?
O17 C88 N15 124.5(8) . . ?
O17 C88 C87 131.4(8) . . ?
N15 C88 C87 104.0(7) . . ?
N16 C89 C87 112.5(8) . . ?
N16 C89 C90 117.4(8) . . ?
C87 C89 C90 130.2(9) . . ?
C96 C91 C92 119.7(11) . . ?
C96 C91 N15 117.7(11) . . ?
C92 C91 N15 122.5(10) . . ?
C93 C92 C91 119.7(11) . . ?
C92 C93 C94 120.7(12) . . ?
C95 C94 C93 118.3(11) . . ?
C94 C95 C96 122.4(11) . . ?
C95 C96 C91 119.1(12) . . ?
O19 C97 N17 124.1(8) . . ?
O19 C97 C98 131.1(8) . . ?
N17 C97 C98 104.8(8) . . ?
C97 C98 C100 105.6(7) . . ?
C97 C98 C99 123.0(8) . . ?
C100 C98 C99 131.4(8) . . ?
O20 C99 C98 120.8(8) . . ?
O20 C99 C108 118.1(7) . . ?
C98 C99 C108 121.0(8) . . ?
N18 C100 C98 111.4(8) . . ?
N18 C100 C101 116.8(8) . . ?
C98 C100 C101 131.8(8) . . ?
C103 C102 N17 121.7(9) . . ?
C103 C102 C107 119.8(9) . . ?
N17 C102 C107 118.3(8) . . ?
C102 C103 C104 120.9(11) . . ?
C103 C104 C105 120.6(11) . . ?
C104 C105 C106 119.5(10) . . ?
C107 C106 C105 119.5(12) . . ?
C106 C107 C102 119.6(11) . . ?
C99 C108 C109 111.3(8) . . ?
C110 C109 C108 115.4(7) . . ?
O21 C110 C111 121.8(7) . . ?
O21 C110 C109 118.1(7) . . ?
C111 C110 C109 120.1(7) . . ?
C112 C111 C110 123.0(7) . . ?
C112 C111 C113 104.9(7) . . ?
C110 C111 C113 131.8(8) . . ?
O22 C112 N19 123.6(7) . . ?
O22 C112 C111 130.6(7) . . ?
N19 C112 C111 105.8(7) . . ?
N20 C113 C111 112.4(7) . . ?
N20 C113 C114 119.1(7) . . ?
C111 C113 C114 128.5(8) . . ?
C116 C115 C120 119.7(8) . . ?
C116 C115 N19 120.2(8) . . ?
C120 C115 N19 120.1(8) . . ?
C115 C116 C117 120.1(9) . . ?
C118 C117 C116 119.3(9) . . ?
C119 C118 C117 120.3(8) . . ?
C120 C119 C118 120.1(9) . . ?
C119 C120 C115 120.4(9) . . ?
O23 C121 N21 122.7(7) . . ?
O23 C121 C122 132.5(7) . . ?
N21 C121 C122 104.7(7) . . ?
C121 C122 C124 106.7(7) . . ?
C121 C122 C123 121.0(7) . . ?
C124 C122 C123 132.1(8) . . ?
O24 C123 C122 119.7(7) . . ?
O24 C123 C132 121.0(7) . . ?
C122 C123 C132 119.0(7) . . ?
N22 C124 C122 111.4(7) . . ?
N22 C124 C125 117.8(8) . . ?
C122 C124 C125 130.8(8) . . ?
C127 C126 C131 121.3(8) . . ?
C127 C126 N21 120.4(8) . . ?
C131 C126 N21 118.4(8) . . ?
C128 C127 C126 119.1(9) . . ?
C127 C128 C129 120.4(9) . . ?
C128 C129 C130 120.0(9) . . ?
C131 C130 C129 120.4(9) . . ?
C130 C131 C126 118.9(9) . . ?
C123 C132 C133 114.0(7) . . ?
C134 C133 C132 112.4(8) . . ?
O26 C134 C135 121.6(8) . . ?
O26 C134 C133 117.3(7) . . ?
C135 C134 C133 121.1(7) . . ?
C134 C135 C136 122.1(8) . . ?
C134 C135 C137 131.9(8) . . ?
C136 C135 C137 105.9(7) . . ?
O25 C136 N23 124.4(8) . . ?
O25 C136 C135 130.6(7) . . ?
N23 C136 C135 104.9(7) . . ?
N24 C137 C135 110.4(8) . . ?
N24 C137 C138 119.6(7) . . ?
C135 C137 C138 130.0(8) . . ?
C144 C139 C140 119.8(9) . . ?
C144 C139 N23 119.1(9) . . ?
C140 C139 N23 121.1(8) . . ?
C141 C140 C139 119.8(9) . . ?
C140 C141 C142 120.8(10) . . ?
C143 C142 C141 118.4(9) . . ?
C144 C143 C142 121.3(9) . . ?
C143 C144 C139 119.8(10) . . ?
O29 C145 N25 124.0(7) . . ?
O29 C145 C146 130.0(8) . . ?
N25 C145 C146 106.0(7) . . ?
C145 C146 C147 123.2(7) . . ?
C145 C146 C148 105.2(7) . . ?
C147 C146 C148 131.5(7) . . ?
O30 C147 C146 122.1(7) . . ?
O30 C147 C156 119.2(7) . . ?
C146 C147 C156 118.4(7) . . ?
N26 C148 C146 111.5(7) . . ?
N26 C148 C149 118.3(8) . . ?
C146 C148 C149 130.1(7) . . ?
C155 C150 N25 121.7(8) . . ?
C155 C150 C151 119.4(8) . . ?
N25 C150 C151 118.9(7) . . ?
C152 C151 C150 119.8(8) . . ?
C151 C152 C153 121.2(9) . . ?
C152 C153 C154 118.9(8) . . ?
C155 C154 C153 121.4(8) . . ?
C154 C155 C150 119.2(8) . . ?
C147 C156 C157 116.3(7) . . ?
C158 C157 C156 112.8(7) . . ?
O32 C158 C159 120.7(8) . . ?
O32 C158 C157 116.8(7) . . ?
C159 C158 C157 122.5(7) . . ?
C160 C159 C158 124.3(7) . . ?
C160 C159 C161 105.2(7) . . ?
C158 C159 C161 130.4(8) . . ?
O31 C160 N27 121.8(8) . . ?
O31 C160 C159 132.3(7) . . ?
N27 C160 C159 105.9(7) . . ?
N28 C161 C159 111.9(8) . . ?
N28 C161 C162 118.2(7) . . ?
C159 C161 C162 130.0(8) . . ?
C168 C163 C164 119.8(10) . . ?
C168 C163 N27 120.8(9) . . ?
C164 C163 N27 119.1(8) . . ?
C163 C164 C165 120.1(9) . . ?
C164 C165 C166 119.3(10) . . ?
C167 C166 C165 120.3(10) . . ?
C166 C167 C168 120.6(9) . . ?
C163 C168 C167 119.9(10) . . ?
O33 C169 N29 122.6(8) . . ?
O33 C169 C170 132.4(8) . . ?
N29 C169 C170 104.9(7) . . ?
C169 C170 C171 123.8(8) . . ?
C169 C170 C172 106.8(8) . . ?
C171 C170 C172 129.4(9) . . ?
O34 C171 C170 119.4(9) . . ?
O34 C171 C180 118.1(8) . . ?
C170 C171 C180 122.4(7) . . ?
N30 C172 C170 110.0(9) . . ?
N30 C172 C173 119.2(8) . . ?
C170 C172 C173 130.8(9) . . ?
C175 C174 C179 120.3(12) . . ?
C175 C174 N29 121.7(10) . . ?
C179 C174 N29 117.9(12) . . ?
C174 C175 C176 120.9(12) . . ?
C177 C176 C175 117.7(13) . . ?
C178 C177 C176 123.0(13) . . ?
C177 C178 C179 119.4(12) . . ?
C174 C179 C178 118.7(12) . . ?
C171 C180 C181 113.3(7) . . ?
C180 C181 C182 112.7(7) . . ?
O36 C182 C183 121.3(8) . . ?
O36 C182 C181 117.9(7) . . ?
C183 C182 C181 120.7(7) . . ?
C182 C183 C184 122.3(8) . . ?
C182 C183 C185 130.7(8) . . ?
C184 C183 C185 106.7(7) . . ?
O35 C184 C183 132.0(8) . . ?
O35 C184 N31 123.5(7) . . ?
C183 C184 N31 104.5(7) . . ?
N32 C185 C183 110.9(7) . . ?
N32 C185 C186 118.8(7) . . ?
C183 C185 C186 130.3(8) . . ?
C192 C187 N31 122.2(7) . . ?
C192 C187 C188 119.3(8) . . ?
N31 C187 C188 118.5(7) . . ?
C189 C188 C187 118.7(8) . . ?
C188 C189 C190 121.9(8) . . ?
C191 C190 C189 118.3(9) . . ?
C192 C191 C190 121.1(8) . . ?
C191 C192 C187 120.4(7) . . ?
O37 C193 N33 124.4(8) . . ?
O37 C193 C194 130.7(8) . . ?
N33 C193 C194 104.9(8) . . ?
C195 C194 C193 122.1(8) . . ?
C195 C194 C196 132.4(8) . . ?
C193 C194 C196 105.3(7) . . ?
O38 C195 C194 121.9(8) . . ?
O38 C195 C204 117.7(8) . . ?
C194 C195 C204 120.3(8) . . ?
N34 C196 C194 111.7(8) . . ?
N34 C196 C197 119.5(8) . . ?
C194 C196 C197 128.8(8) . . ?
C199 C198 C203 119.9(8) . . ?
C199 C198 N33 121.5(8) . . ?
C203 C198 N33 118.6(8) . . ?
C198 C199 C200 120.5(8) . . ?
C199 C200 C201 119.5(9) . . ?
C202 C201 C200 120.0(9) . . ?
C203 C202 C201 121.0(9) . . ?
C202 C203 C198 119.1(9) . . ?
C195 C204 C205 113.8(8) . . ?
C206 C205 C204 112.9(8) . . ?
O40 C206 C207 121.1(7) . . ?
O40 C206 C205 118.1(8) . . ?
C207 C206 C205 120.8(8) . . ?
C206 C207 C208 123.8(8) . . ?
C206 C207 C209 131.8(7) . . ?
C208 C207 C209 104.2(7) . . ?
O39 C208 N35 124.4(7) . . ?
O39 C208 C207 129.0(8) . . ?
N35 C208 C207 106.6(7) . . ?
N36 C209 C207 111.9(8) . . ?
N36 C209 C210 116.9(9) . . ?
C207 C209 C210 131.1(8) . . ?
C216 C211 C212 120.4(9) . . ?
C216 C211 N35 120.0(9) . . ?
C212 C211 N35 119.6(9) . . ?
C211 C212 C213 120.0(11) . . ?
C214 C213 C212 118.9(11) . . ?
C215 C214 C213 121.8(10) . . ?
C214 C215 C216 119.6(11) . . ?
C211 C216 C215 119.1(11) . . ?
O47 C217 C218 113.8(11) . . ?

loop_
_geom_bond_atom_site_label_1
_geom_bond_atom_site_label_2
_geom_bond_distance
_geom_bond_site_symmetry_2
_geom_bond_publ_flag
Tb1 O1 2.266(6) . ?
Tb1 O5 2.289(6) . ?
Tb1 O9 2.302(6) . ?
Tb1 O10 2.321(6) . ?
Tb1 O13 2.340(7) . ?
Tb1 O6 2.343(6) . ?
Tb1 O2 2.343(6) . ?
O1 C1 1.272(11) . ?
N1 C1 1.395(10) . ?
N1 N2 1.389(10) . ?
N1 C6 1.406(12) . ?
C1 C2 1.396(13) . ?
Tb2 O3 2.265(6) . ?
Tb2 O11 2.280(6) . ?
Tb2 O7 2.291(7) . ?
Tb2 O4 2.330(6) . ?
Tb2 O8 2.333(6) . ?
Tb2 O12 2.344(7) . ?
Tb2 O14 2.369(7) . ?
O2 C3 1.253(10) . ?
N2 C4 1.322(12) . ?
C2 C3 1.445(12) . ?
C2 C4 1.439(11) . ?
Tb3 O15 2.272(6) . ?
Tb3 O23 2.286(5) . ?
Tb3 O16 2.312(6) . ?
Tb3 O19 2.330(6) . ?
Tb3 O20 2.333(7) . ?
Tb3 O24 2.338(6) . ?
Tb3 O27 2.353(7) . ?
O3 C16 1.283(11) . ?
C3 C12 1.500(13) . ?
N3 C16 1.381(11) . ?
N3 N4 1.387(10) . ?
N3 C19 1.436(10) . ?
Tb4 O17 2.294(7) . ?
Tb4 O25 2.306(5) . ?
Tb4 O22 2.314(6) . ?
Tb4 O28 2.316(6) . ?
Tb4 O21 2.322(6) . ?
Tb4 O26 2.327(6) . ?
Tb4 O18 2.364(6) . ?
O4 C14 1.247(10) . ?
C4 C5 1.482(13) . ?
N4 C17 1.316(11) . ?
Tb5 O29 2.286(6) . ?
Tb5 O37 2.292(6) . ?
Tb5 O38 2.307(6) . ?
Tb5 O33 2.315(7) . ?
Tb5 O34 2.344(6) . ?
Tb5 O30 2.351(6) . ?
Tb5 O41 2.349(6) . ?
O5 C25 1.247(10) . ?
N5 N6 1.389(10) . ?
N5 C25 1.390(10) . ?
N5 C30 1.429(11) . ?
Tb6 O35 2.299(6) . ?
Tb6 O39 2.308(6) . ?
Tb6 O31 2.307(6) . ?
Tb6 O40 2.317(6) . ?
Tb6 O32 2.323(6) . ?
Tb6 O36 2.332(6) . ?
Tb6 O42 2.333(6) . ?
O6 C27 1.256(10) . ?
N6 C28 1.303(11) . ?
C6 C11 1.390(14) . ?
C6 C7 1.405(13) . ?
O7 C40 1.277(10) . ?
N7 C40 1.362(12) . ?
N7 N8 1.382(10) . ?
N7 C43 1.425(13) . ?
C7 C8 1.378(14) . ?
O8 C38 1.245(10) . ?
N8 C41 1.311(13) . ?
C8 C9 1.387(17) . ?
O9 C49 1.268(9) . ?
N9 C49 1.361(11) . ?
N9 N10 1.378(9) . ?
N9 C54 1.424(11) . ?
C9 C10 1.375(16) . ?
O10 C51 1.255(10) . ?
N10 C52 1.317(11) . ?
C10 C11 1.390(13) . ?
O11 C64 1.280(12) . ?
N11 C64 1.374(11) . ?
N11 N12 1.393(10) . ?
N11 C67 1.425(12) . ?
O12 C62 1.259(11) . ?
N12 C65 1.319(12) . ?
C12 C13 1.519(11) . ?
N13 C73 1.355(11) . ?
N13 N14 1.406(9) . ?
N13 C78 1.412(12) . ?
C13 C14 1.511(11) . ?
N14 C76 1.317(12) . ?
C14 C15 1.423(11) . ?
O15 C73 1.292(10) . ?
N15 C88 1.379(11) . ?
N15 N16 1.383(11) . ?
N15 C91 1.424(14) . ?
C15 C16 1.432(11) . ?
C15 C17 1.438(13) . ?
O16 C75 1.279(9) . ?
N16 C89 1.318(13) . ?
O17 C88 1.267(10) . ?
N17 C97 1.361(11) . ?
N17 N18 1.386(11) . ?
N17 C102 1.422(11) . ?
C17 C18 1.493(12) . ?
O18 C86 1.253(10) . ?
N18 C100 1.305(12) . ?
O19 C97 1.285(11) . ?
N19 C112 1.386(10) . ?
N19 C115 1.411(11) . ?
N19 N20 1.407(9) . ?
C19 C24 1.389(13) . ?
C19 C20 1.393(12) . ?
O20 C99 1.235(11) . ?
N20 C113 1.300(11) . ?
C20 C21 1.388(11) . ?
O21 C110 1.265(9) . ?
N21 C121 1.390(10) . ?
N21 N22 1.399(10) . ?
N21 C126 1.413(10) . ?
C21 C22 1.402(14) . ?
O22 C112 1.272(10) . ?
N22 C124 1.322(11) . ?
C22 C23 1.367(14) . ?
O23 C121 1.267(10) . ?
N23 C136 1.367(9) . ?
N23 N24 1.393(11) . ?
N23 C139 1.428(11) . ?
C23 C24 1.397(11) . ?
O24 C123 1.251(9) . ?
N24 C137 1.305(11) . ?
O25 C136 1.261(10) . ?
N25 C145 1.372(11) . ?
N25 C150 1.407(10) . ?
N25 N26 1.404(10) . ?
C25 C26 1.413(13) . ?
O26 C134 1.246(10) . ?
N26 C148 1.326(10) . ?
C26 C27 1.435(11) . ?
C26 C28 1.436(10) . ?
N27 C160 1.380(10) . ?
N27 N28 1.406(10) . ?
N27 C163 1.402(13) . ?
C27 C36 1.503(13) . ?
N28 C161 1.313(12) . ?
C28 C29 1.496(12) . ?
O29 C145 1.272(10) . ?
N29 C169 1.384(10) . ?
N29 N30 1.401(11) . ?
N29 C174 1.411(14) . ?
O30 C147 1.253(10) . ?
C30 C31 1.399(11) . ?
C30 C35 1.408(12) . ?
N30 C172 1.322(13) . ?
O31 C160 1.279(10) . ?
N31 N32 1.389(9) . ?
N31 C184 1.405(10) . ?
N31 C187 1.413(11) . ?
C31 C32 1.395(13) . ?
O32 C158 1.279(9) . ?
N32 C185 1.312(11) . ?
C32 C33 1.376(14) . ?
O33 C169 1.274(10) . ?
N33 C193 1.380(11) . ?
N33 N34 1.386(10) . ?
N33 C198 1.413(11) . ?
C33 C34 1.397(12) . ?
O34 C171 1.257(10) . ?
N34 C196 1.308(12) . ?
C34 C35 1.363(13) . ?
O35 C184 1.275(10) . ?
N35 C208 1.367(11) . ?
N35 N36 1.400(10) . ?
N35 C211 1.421(11) . ?
O36 C182 1.281(10) . ?
C36 C37 1.507(12) . ?
N36 C209 1.322(11) . ?
O37 C193 1.255(11) . ?
C37 C38 1.520(13) . ?
O38 C195 1.262(11) . ?
C38 C39 1.415(13) . ?
O39 C208 1.270(10) . ?
C39 C41 1.423(12) . ?
C39 C40 1.436(13) . ?
O40 C206 1.251(11) . ?
C41 C42 1.519(13) . ?
C43 C44 1.400(15) . ?
C43 C48 1.394(15) . ?
C44 C45 1.406(16) . ?
C45 C46 1.397(18) . ?
C46 C47 1.366(18) . ?
O47 C217 1.468(13) . ?
C47 C48 1.388(18) . ?
C49 C50 1.430(11) . ?
C50 C51 1.414(12) . ?
C50 C52 1.428(11) . ?
C51 C60 1.518(11) . ?
C52 C53 1.508(11) . ?
C54 C55 1.372(13) . ?
C54 C59 1.398(12) . ?
C55 C56 1.393(13) . ?
C56 C57 1.398(14) . ?
C57 C58 1.402(15) . ?
C58 C59 1.413(12) . ?
C60 C61 1.498(12) . ?
C61 C62 1.494(13) . ?
C62 C63 1.423(13) . ?
C63 C64 1.408(14) . ?
C63 C65 1.411(12) . ?
C65 C66 1.484(13) . ?
C67 C68 1.383(12) . ?
C67 C72 1.390(12) . ?
C68 C69 1.393(14) . ?
C69 C70 1.390(13) . ?
C70 C71 1.355(15) . ?
C71 C72 1.398(15) . ?
C73 C74 1.404(13) . ?
C74 C75 1.409(13) . ?
C74 C76 1.438(10) . ?
C75 C84 1.487(13) . ?
C76 C77 1.501(12) . ?
C78 C79 1.393(12) . ?
C78 C83 1.405(12) . ?
C79 C80 1.411(14) . ?
C80 C81 1.371(14) . ?
C81 C82 1.395(14) . ?
C82 C83 1.381(15) . ?
C84 C85 1.514(12) . ?
C85 C86 1.498(11) . ?
C86 C87 1.437(13) . ?
C87 C89 1.417(12) . ?
C87 C88 1.429(12) . ?
C89 C90 1.515(13) . ?
C91 C96 1.395(15) . ?
C91 C92 1.397(17) . ?
C92 C93 1.372(16) . ?
C93 C94 1.427(17) . ?
C94 C95 1.344(18) . ?
C95 C96 1.392(16) . ?
C97 C98 1.418(12) . ?
C98 C100 1.419(13) . ?
C98 C99 1.446(11) . ?
C99 C108 1.494(12) . ?
C100 C101 1.494(14) . ?
C102 C103 1.359(13) . ?
C102 C107 1.417(15) . ?
C103 C104 1.384(15) . ?
C104 C105 1.38(2) . ?
C105 C106 1.412(19) . ?
C106 C107 1.386(14) . ?
C108 C109 1.520(11) . ?
C109 C110 1.512(11) . ?
C110 C111 1.412(11) . ?
C111 C112 1.407(12) . ?
C111 C113 1.443(11) . ?
C113 C114 1.497(11) . ?
C115 C116 1.386(12) . ?
C115 C120 1.392(12) . ?
C116 C117 1.405(12) . ?
C117 C118 1.396(14) . ?
C118 C119 1.384(14) . ?
C119 C120 1.383(12) . ?
C121 C122 1.414(12) . ?
C122 C124 1.409(11) . ?
C122 C123 1.453(10) . ?
C123 C132 1.477(12) . ?
C124 C125 1.482(12) . ?
C126 C127 1.385(12) . ?
C126 C131 1.397(12) . ?
C127 C128 1.375(13) . ?
C128 C129 1.387(13) . ?
C129 C130 1.392(15) . ?
C130 C131 1.371(13) . ?
C132 C133 1.511(11) . ?
C133 C134 1.501(12) . ?
C134 C135 1.418(10) . ?
C135 C136 1.424(12) . ?
C135 C137 1.437(11) . ?
C137 C138 1.477(13) . ?
C139 C144 1.392(11) . ?
C139 C140 1.394(14) . ?
C140 C141 1.361(13) . ?
C141 C142 1.415(14) . ?
C142 C143 1.375(17) . ?
C143 C144 1.372(14) . ?
C145 C146 1.425(10) . ?
C146 C147 1.417(11) . ?
C146 C148 1.428(12) . ?
C147 C156 1.507(11) . ?
C148 C149 1.503(11) . ?
C150 C155 1.392(12) . ?
C150 C151 1.417(12) . ?
C151 C152 1.371(12) . ?
C152 C153 1.379(13) . ?
C153 C154 1.393(14) . ?
C154 C155 1.387(11) . ?
C156 C157 1.509(12) . ?
C157 C158 1.491(12) . ?
C158 C159 1.413(12) . ?
C159 C160 1.403(13) . ?
C159 C161 1.444(10) . ?
C161 C162 1.483(12) . ?
C163 C168 1.388(12) . ?
C163 C164 1.394(15) . ?
C164 C165 1.401(16) . ?
C165 C166 1.391(13) . ?
C166 C167 1.381(16) . ?
C167 C168 1.387(16) . ?
C169 C170 1.419(13) . ?
C170 C171 1.419(11) . ?
C170 C172 1.430(11) . ?
C171 C180 1.503(13) . ?
C172 C173 1.468(14) . ?
C174 C175 1.373(17) . ?
C174 C179 1.384(15) . ?
C175 C176 1.392(17) . ?
C176 C177 1.37(2) . ?
C177 C178 1.34(2) . ?
C178 C179 1.411(17) . ?
C180 C181 1.510(11) . ?
C181 C182 1.517(12) . ?
C182 C183 1.405(11) . ?
C183 C184 1.401(11) . ?
C183 C185 1.431(11) . ?
C185 C186 1.498(12) . ?
C187 C192 1.385(12) . ?
C187 C188 1.420(10) . ?
C188 C189 1.373(13) . ?
C189 C190 1.389(13) . ?
C190 C191 1.395(12) . ?
C191 C192 1.367(12) . ?
C193 C194 1.417(11) . ?
C194 C195 1.420(12) . ?
C194 C196 1.434(12) . ?
C195 C204 1.492(12) . ?
C196 C197 1.480(12) . ?
C198 C199 1.390(13) . ?
C198 C203 1.407(11) . ?
C199 C200 1.379(12) . ?
C200 C201 1.402(13) . ?
C201 C202 1.379(16) . ?
C202 C203 1.379(13) . ?
C204 C205 1.543(13) . ?
C205 C206 1.508(10) . ?
C206 C207 1.406(12) . ?
C207 C208 1.427(10) . ?
C207 C209 1.435(13) . ?
C209 C210 1.495(12) . ?
C211 C216 1.373(14) . ?
C211 C212 1.379(14) . ?
C212 C213 1.414(14) . ?
C213 C214 1.360(19) . ?
C214 C215 1.365(19) . ?
C215 C216 1.418(13) . ?
C217 C218 1.504(19) . ?
